data_4029884
loop_
_publ_author_name
'Valera, Silvia'
'Taylor, James E.'
'Daniels, David S. B.'
'Dawson, Daniel M.'
'Athukorala Arachchige, Kasun S.'
'Ashbrook, Sharon E.'
'Slawin, Alexandra M. Z.'
'Bode, Bela E.'

_publ_section_title
;
 A modular approach for the synthesis of nanometer-sized polynitroxide
 multi-spin systems.
;
_journal_issue 17
_journal_name_full 'The Journal of organic chemistry'
_journal_page_first 8313
_journal_page_last 8323
_journal_paper_doi 10.1021/jo5015678
_journal_volume 79
_journal_year 2014
_chemical_formula_moiety 'C33 H42 N3 O9'
_chemical_formula_sum 'C33 H42 N3 O9'
_chemical_formula_weight 624.71
_space_group_IT_number 2
_symmetry_cell_setting triclinic
_symmetry_Int_Tables_number 2
_symmetry_space_group_name_Hall '-P 1'
_symmetry_space_group_name_H-M 'P -1'
_atom_sites_solution_hydrogens geom
_atom_sites_solution_primary direct
_atom_sites_solution_secondary difmap
_cell_angle_alpha 78.32(3)
_cell_angle_beta 76.694(19)
_cell_angle_gamma 73.73(3)
_cell_formula_units_Z 4
_cell_length_a 12.594(3)
_cell_length_b 15.145(2)
_cell_length_c 19.256(5)
_cell_measurement_reflns_used 7149
_cell_measurement_temperature 93
_cell_measurement_theta_max 25.35
_cell_measurement_theta_min 1.66
_cell_volume 3393.5(14)
_computing_cell_refinement 'CrystalClear-SM Expert 2.0 rc13'
_computing_data_collection 'CrystalClear-SM Expert 2.0 rc13 (Rigaku, 2009)'
_computing_data_reduction 'CrystalClear-SM Expert 2.0 rc13'
_computing_molecular_graphics 'CrystalStructure 4.0'
_computing_publication_material 'CrystalStructure 4.0 (Rigaku, 2010)'
_computing_structure_refinement 'SHELXL97 (Sheldrick, 2008)'
_computing_structure_solution 'Superflip (Palatinus, et al., 2007)'
_diffrn_ambient_temperature 93
_diffrn_detector_area_resol_mean 14.629
_diffrn_measured_fraction_theta_full 0.966
_diffrn_measured_fraction_theta_max 0.961
_diffrn_measurement_device_type 'Rigaku Mercury70'
_diffrn_measurement_method \w
_diffrn_radiation_type 'Mo K\a'
_diffrn_radiation_wavelength 0.71075
_diffrn_reflns_av_R_equivalents 0.0979
_diffrn_reflns_Laue_measured_fraction_full 0.966
_diffrn_reflns_Laue_measured_fraction_max 0.961
_diffrn_reflns_limit_h_max 14
_diffrn_reflns_limit_h_min -15
_diffrn_reflns_limit_k_max 18
_diffrn_reflns_limit_k_min -14
_diffrn_reflns_limit_l_max 15
_diffrn_reflns_limit_l_min -23
_diffrn_reflns_number 22033
_diffrn_reflns_point_group_measured_fraction_full 0.966
_diffrn_reflns_point_group_measured_fraction_max 0.961
_diffrn_reflns_theta_full 25.000
_diffrn_reflns_theta_max 25.311
_diffrn_reflns_theta_min 1.099
_diffrn_standards_number 0
_exptl_absorpt_coefficient_mu 0.089
_exptl_absorpt_correction_T_max 0.995
_exptl_absorpt_correction_T_min 0.242
_exptl_absorpt_correction_type multi-scan
_exptl_absorpt_process_details 'REQAB (Rigaku, 1998)'
_exptl_crystal_colour yellow
_exptl_crystal_density_diffrn 1.223
_exptl_crystal_density_method 'not measured'
_exptl_crystal_description prism
_exptl_crystal_F_000 1332.00
_exptl_crystal_size_max 0.180
_exptl_crystal_size_mid 0.150
_exptl_crystal_size_min 0.060
_refine_diff_density_max 0.520
_refine_diff_density_min -0.510
_refine_ls_extinction_method none
_refine_ls_goodness_of_fit_ref 1.016
_refine_ls_hydrogen_treatment constr
_refine_ls_number_parameters 838
_refine_ls_number_reflns 11894
_refine_ls_number_restraints 14
_refine_ls_R_factor_gt 0.1029
_refine_ls_shift/su_max 0.003
_refine_ls_structure_factor_coef Fsqd
_refine_ls_weighting_details 'w = 1/[\s^2^(Fo^2^)+(0.1589P)^2^+0.0000P] where P=(Fo^2^+2Fc^2^)/3'
_refine_ls_weighting_scheme calc
_refine_ls_wR_factor_ref 0.3423
_reflns_number_gt 5317
_reflns_number_total 11894
_reflns_threshold_expression F^2^>2.0\s(F^2^)
_cod_data_source_file jo5015678_si_003.cif
_cod_data_source_block 9
_cod_depositor_comments 'Adding full bibliography for 4029884--4029885.cif.'
_cod_original_cell_volume 3393.3(12)
_cod_database_code 4029884

loop_
_symmetry_equiv_pos_site_id
_symmetry_equiv_pos_as_xyz
1 +X,+Y,+Z
2 -X,-Y,-Z

loop_
_atom_site_label
_atom_site_type_symbol
_atom_site_fract_x
_atom_site_fract_y
_atom_site_fract_z
_atom_site_U_iso_or_equiv
_atom_site_adp_type
_atom_site_occupancy
_atom_site_symmetry_multiplicity
_atom_site_calc_flag
_atom_site_refinement_flags
O1 O -0.0863(4) 1.0585(3) 0.1674(3) 0.0777(13) Uani 1.0 2 d .
O10 O 0.0943(6) 0.7636(3) 0.3504(3) 0.108(2) Uani 1.0 2 d .
O11 O 0.7462(3) 0.7132(3) 0.5608(3) 0.0641(11) Uani 1.0 2 d .
O20 O 0.4095(4) 0.5964(3) 0.4552(3) 0.0617(11) Uani 1.0 2 d .
O21 O -0.1920(5) 0.3696(3) 0.8418(3) 0.0911(16) Uani 1.0 2 d .
O30 O -0.1070(4) 0.7329(3) 0.6986(2) 0.0605(11) Uani 1.0 2 d .
O31 O 0.0179(3) 0.8445(3) 0.4419(2) 0.0580(10) Uani 1.0 2 d .
O33 O 0.3480(3) 0.6868(3) 0.54303(19) 0.0493(9) Uani 1.0 2 d .
O35 O -0.0004(3) 0.6066(2) 0.64727(18) 0.0480(9) Uani 1.0 2 d .
O41 O 0.3185(5) 0.4967(3) -0.3001(3) 0.0930(17) Uani 1.0 2 d .
O50 O 0.5494(4) 0.2328(3) -0.1205(2) 0.0650(11) Uani 1.0 2 d .
O51 O 0.3662(4) -0.1269(3) 0.3869(3) 0.0743(13) Uani 1.0 2 d .
O60 O 0.4477(4) 0.2312(3) 0.22994(19) 0.0619(11) Uani 1.0 2 d .
O61 O 1.2913(5) 0.2371(3) 0.0054(3) 0.0948(16) Uani 1.0 2 d .
O70A O 0.8581(6) 0.2941(5) 0.0578(5) 0.065(3) Uani 0.5000 2 d .
O70B O 0.9110(7) 0.0863(6) -0.0065(5) 0.071(3) Uani 0.5000 2 d .
O71 O 0.5023(3) 0.3324(2) -0.03887(18) 0.0496(9) Uani 1.0 2 d .
O73 O 0.5335(3) 0.1048(2) 0.17427(18) 0.0487(9) Uani 1.0 2 d .
O75A O 0.8636(5) 0.1632(5) 0.0168(5) 0.044(2) Uani 0.5000 2 d .
O75B O 0.8541(5) 0.2189(6) 0.0392(5) 0.045(3) Uani 0.5000 2 d .
N1 N -0.0718(4) 1.0201(3) 0.2309(3) 0.0568(12) Uani 1.0 2 d .
N11 N 0.6887(4) 0.6826(3) 0.5294(3) 0.0516(11) Uani 1.0 2 d .
N21 N -0.1889(5) 0.4544(3) 0.8173(3) 0.0644(14) Uani 1.0 2 d .
N41 N 0.3540(5) 0.4731(3) -0.2406(3) 0.0648(14) Uani 1.0 2 d .
N51 N 0.3691(4) -0.0435(3) 0.3599(3) 0.0566(13) Uani 1.0 2 d .
N61 N 1.2140(4) 0.2004(3) 0.0039(3) 0.0601(13) Uani 1.0 2 d .
C2 C -0.0070(5) 0.9224(4) 0.2465(4) 0.0582(15) Uani 1.0 2 d .
C3 C -0.0162(5) 0.9172(4) 0.3267(3) 0.0514(14) Uani 1.0 2 d .
C4 C -0.0762(5) 0.9974(4) 0.3515(4) 0.0583(15) Uani 1.0 2 d .
C5 C -0.1200(6) 1.0708(4) 0.2938(4) 0.0621(16) Uani 1.0 2 d .
C6 C -0.0664(8) 0.8573(5) 0.2277(4) 0.095(3) Uani 1.0 2 d .
C7 C 0.1114(6) 0.9102(5) 0.2046(4) 0.089(3) Uani 1.0 2 d .
C8 C -0.2464(6) 1.0990(5) 0.3051(5) 0.092(3) Uani 1.0 2 d .
C9 C -0.0721(7) 1.1566(4) 0.2831(5) 0.093(3) Uani 1.0 2 d .
C10 C 0.0388(5) 0.8341(4) 0.3719(4) 0.0572(15) Uani 1.0 2 d .
C12 C 0.5646(5) 0.6932(4) 0.5542(3) 0.0473(13) Uani 1.0 2 d .
C13 C 0.5420(5) 0.6486(3) 0.4983(3) 0.0456(13) Uani 1.0 2 d .
C14 C 0.6346(5) 0.6176(4) 0.4513(3) 0.0514(14) Uani 1.0 2 d .
C15 C 0.7372(5) 0.6377(4) 0.4641(3) 0.0491(13) Uani 1.0 2 d .
C16 C 0.7838(6) 0.7067(4) 0.4034(4) 0.0714(18) Uani 1.0 2 d .
C17 C 0.8285(5) 0.5514(4) 0.4808(4) 0.0653(17) Uani 1.0 2 d .
C18 C 0.5082(6) 0.7975(4) 0.5490(5) 0.082(3) Uani 1.0 2 d .
C19 C 0.5430(6) 0.6429(6) 0.6299(4) 0.081(2) Uani 1.0 2 d .
C20 C 0.4309(5) 0.6389(4) 0.4940(3) 0.0470(13) Uani 1.0 2 d .
C22 C -0.1076(5) 0.4782(4) 0.7511(3) 0.0509(14) Uani 1.0 2 d .
C23 C -0.1363(5) 0.5828(4) 0.7512(3) 0.0506(14) Uani 1.0 2 d .
C24 C -0.2164(5) 0.6097(4) 0.8066(3) 0.0562(15) Uani 1.0 2 d .
C25 C -0.2551(6) 0.5318(4) 0.8560(3) 0.0618(17) Uani 1.0 2 d .
C26 C -0.3802(6) 0.5403(5) 0.8620(5) 0.091(3) Uani 1.0 2 d .
C27 C -0.2247(8) 0.5178(5) 0.9300(4) 0.092(3) Uani 1.0 2 d .
C28 C -0.1374(6) 0.4530(4) 0.6863(4) 0.0697(18) Uani 1.0 2 d .
C29 C 0.0113(6) 0.4271(4) 0.7612(4) 0.0723(19) Uani 1.0 2 d .
C30 C -0.0838(5) 0.6504(4) 0.6976(3) 0.0462(13) Uani 1.0 2 d .
C31 C 0.0727(5) 0.7725(3) 0.4902(3) 0.0496(14) Uani 1.0 2 d .
C32 C 0.1873(5) 0.7602(4) 0.4869(3) 0.0486(13) Uani 1.0 2 d .
C33 C 0.2351(5) 0.6960(4) 0.5401(3) 0.0449(13) Uani 1.0 2 d .
C34 C 0.1736(5) 0.6466(3) 0.5953(3) 0.0418(12) Uani 1.0 2 d .
C35 C 0.0605(5) 0.6616(3) 0.5944(3) 0.0406(12) Uani 1.0 2 d .
C36 C 0.0071(5) 0.7242(3) 0.5425(3) 0.0445(13) Uani 1.0 2 d .
C42 C 0.4278(6) 0.3783(4) -0.2220(3) 0.0655(18) Uani 1.0 2 d .
C43 C 0.4318(5) 0.3853(3) -0.1460(3) 0.0477(13) Uani 1.0 2 d .
C44 C 0.3698(5) 0.4653(4) -0.1251(3) 0.0494(13) Uani 1.0 2 d .
C45 C 0.3080(6) 0.5284(4) -0.1807(3) 0.0586(16) Uani 1.0 2 d .
C46 C 0.3691(7) 0.3049(4) -0.2279(4) 0.091(3) Uani 1.0 2 d .
C47 C 0.5410(7) 0.3693(5) -0.2721(4) 0.089(3) Uani 1.0 2 d .
C48 C 0.1810(6) 0.5406(5) -0.1600(5) 0.087(3) Uani 1.0 2 d .
C49 C 0.3345(6) 0.6227(4) -0.2021(4) 0.0673(17) Uani 1.0 2 d .
C50 C 0.4997(5) 0.3077(4) -0.1026(3) 0.0576(15) Uani 1.0 2 d .
C52 C 0.4424(5) -0.0212(3) 0.2897(3) 0.0446(13) Uani 1.0 2 d .
C53 C 0.4142(5) 0.0843(3) 0.2872(3) 0.0421(12) Uani 1.0 2 d .
C54 C 0.3363(5) 0.1138(3) 0.3417(3) 0.0436(13) Uani 1.0 2 d .
C55 C 0.2935(5) 0.0377(3) 0.3933(3) 0.0475(13) Uani 1.0 2 d .
C56 C 0.4062(5) -0.0513(4) 0.2296(4) 0.0594(16) Uani 1.0 2 d .
C57 C 0.5641(5) -0.0703(4) 0.2970(3) 0.0542(14) Uani 1.0 2 d .
C58 C 0.1721(5) 0.0425(4) 0.3931(4) 0.0663(17) Uani 1.0 2 d .
C59 C 0.3135(6) 0.0303(4) 0.4700(3) 0.0661(17) Uani 1.0 2 d .
C60 C 0.4651(5) 0.1489(4) 0.2292(3) 0.0451(13) Uani 1.0 2 d .
C62 C 1.0952(6) 0.2466(5) 0.0268(4) 0.081(2) Uani 1.0 2 d .
C63 C 1.0370(6) 0.1812(7) 0.0155(6) 0.124(3) Uani 1.0 2 d .
C64 C 1.1097(8) 0.1078(7) -0.0045(4) 0.111(4) Uani 1.0 2 d .
C65 C 1.2364(6) 0.1064(4) -0.0135(4) 0.0737(19) Uani 1.0 2 d .
C66 C 1.0659(8) 0.3376(6) -0.0223(5) 0.131(4) Uani 1.0 2 d .
C67 C 1.0747(9) 0.2571(6) 0.1046(4) 0.133(4) Uani 1.0 2 d .
C68 C 1.3044(8) 0.1045(6) -0.0898(5) 0.116(4) Uani 1.0 2 d .
C69 C 1.2995(8) 0.0347(5) 0.0408(5) 0.112(3) Uani 1.0 2 d .
C70A C 0.9124(6) 0.2234(6) 0.0340(7) 0.037(3) Uani 0.5000 2 d .
C70B C 0.9365(7) 0.1475(6) 0.0132(6) 0.051(4) Uani 0.5000 2 d .
C71 C 0.5690(5) 0.2669(4) 0.0066(3) 0.0491(13) Uani 1.0 2 d .
C72 C 0.5163(5) 0.2190(3) 0.0663(3) 0.0443(12) Uani 1.0 2 d .
C73 C 0.5820(5) 0.1608(3) 0.1134(3) 0.0428(12) Uani 1.0 2 d .
C74 C 0.6966(5) 0.1507(4) 0.1025(3) 0.0596(16) Uani 1.0 2 d .
C75 C 0.7466(4) 0.2016(5) 0.0412(4) 0.084(3) Uani 1.0 2 d .
C76 C 0.6835(5) 0.2596(4) -0.0087(3) 0.0665(17) Uani 1.0 2 d .
H4 H -0.0889 1.0060 0.4006 0.0699 Uiso 1.0 2 calc R
H6A H -0.0713 0.8725 0.1764 0.1142 Uiso 1.0 2 calc R
H6B H -0.1423 0.8650 0.2568 0.1142 Uiso 1.0 2 calc R
H6C H -0.0236 0.7928 0.2378 0.1142 Uiso 1.0 2 calc R
H7A H 0.1480 0.9518 0.2180 0.1065 Uiso 1.0 2 calc R
H7B H 0.1099 0.9251 0.1528 0.1065 Uiso 1.0 2 calc R
H7C H 0.1535 0.8456 0.2156 0.1065 Uiso 1.0 2 calc R
H8A H -0.2756 1.0434 0.3145 0.1106 Uiso 1.0 2 calc R
H8B H -0.2700 1.1390 0.2618 0.1106 Uiso 1.0 2 calc R
H8C H -0.2758 1.1331 0.3464 0.1106 Uiso 1.0 2 calc R
H9A H -0.0907 1.1975 0.2389 0.1120 Uiso 1.0 2 calc R
H9B H 0.0099 1.1366 0.2791 0.1120 Uiso 1.0 2 calc R
H9C H -0.1049 1.1903 0.3245 0.1120 Uiso 1.0 2 calc R
H14 H 0.6351 0.5858 0.4134 0.0617 Uiso 1.0 2 calc R
H16A H 0.8424 0.7259 0.4182 0.0857 Uiso 1.0 2 calc R
H16B H 0.7230 0.7614 0.3931 0.0857 Uiso 1.0 2 calc R
H16C H 0.8160 0.6770 0.3599 0.0857 Uiso 1.0 2 calc R
H17A H 0.8669 0.5259 0.4361 0.0784 Uiso 1.0 2 calc R
H17B H 0.7948 0.5049 0.5150 0.0784 Uiso 1.0 2 calc R
H17C H 0.8830 0.5676 0.5020 0.0784 Uiso 1.0 2 calc R
H18A H 0.4266 0.8070 0.5551 0.0983 Uiso 1.0 2 calc R
H18B H 0.5367 0.8293 0.5016 0.0983 Uiso 1.0 2 calc R
H18C H 0.5254 0.8228 0.5869 0.0983 Uiso 1.0 2 calc R
H19A H 0.5916 0.5796 0.6325 0.0978 Uiso 1.0 2 calc R
H19B H 0.4639 0.6399 0.6432 0.0978 Uiso 1.0 2 calc R
H19C H 0.5593 0.6762 0.6632 0.0978 Uiso 1.0 2 calc R
H24 H -0.2458 0.6729 0.8137 0.0674 Uiso 1.0 2 calc R
H26A H -0.3989 0.4824 0.8882 0.1093 Uiso 1.0 2 calc R
H26B H -0.3982 0.5521 0.8136 0.1093 Uiso 1.0 2 calc R
H26C H -0.4240 0.5920 0.8882 0.1093 Uiso 1.0 2 calc R
H27A H -0.1449 0.5161 0.9245 0.1104 Uiso 1.0 2 calc R
H27B H -0.2390 0.4590 0.9574 0.1104 Uiso 1.0 2 calc R
H27C H -0.2707 0.5692 0.9557 0.1104 Uiso 1.0 2 calc R
H28A H -0.2139 0.4882 0.6807 0.0836 Uiso 1.0 2 calc R
H28B H -0.1333 0.3863 0.6940 0.0836 Uiso 1.0 2 calc R
H28C H -0.0842 0.4684 0.6426 0.0836 Uiso 1.0 2 calc R
H29A H 0.0177 0.3599 0.7706 0.0868 Uiso 1.0 2 calc R
H29B H 0.0284 0.4463 0.8022 0.0868 Uiso 1.0 2 calc R
H29C H 0.0647 0.4420 0.7174 0.0868 Uiso 1.0 2 calc R
H32 H 0.2306 0.7943 0.4498 0.0583 Uiso 1.0 2 calc R
H34 H 0.2077 0.6043 0.6322 0.0502 Uiso 1.0 2 calc R
H36 H -0.0708 0.7333 0.5430 0.0534 Uiso 1.0 2 calc R
H44 H 0.3653 0.4809 -0.0790 0.0592 Uiso 1.0 2 calc R
H46A H 0.3549 0.3135 -0.2771 0.1095 Uiso 1.0 2 calc R
H46B H 0.2974 0.3116 -0.1937 0.1095 Uiso 1.0 2 calc R
H46C H 0.4173 0.2427 -0.2167 0.1095 Uiso 1.0 2 calc R
H47A H 0.5769 0.4161 -0.2658 0.1070 Uiso 1.0 2 calc R
H47B H 0.5305 0.3788 -0.3221 0.1070 Uiso 1.0 2 calc R
H47C H 0.5890 0.3070 -0.2606 0.1070 Uiso 1.0 2 calc R
H48A H 0.1642 0.4795 -0.1437 0.1043 Uiso 1.0 2 calc R
H48B H 0.1462 0.5716 -0.2020 0.1043 Uiso 1.0 2 calc R
H48C H 0.1508 0.5786 -0.1210 0.1043 Uiso 1.0 2 calc R
H49A H 0.3022 0.6555 -0.2447 0.0808 Uiso 1.0 2 calc R
H49B H 0.4162 0.6148 -0.2133 0.0808 Uiso 1.0 2 calc R
H49C H 0.3021 0.6590 -0.1622 0.0808 Uiso 1.0 2 calc R
H54 H 0.3097 0.1775 0.3477 0.0523 Uiso 1.0 2 calc R
H56A H 0.3280 -0.0184 0.2270 0.0713 Uiso 1.0 2 calc R
H56B H 0.4127 -0.1185 0.2398 0.0713 Uiso 1.0 2 calc R
H56C H 0.4548 -0.0365 0.1835 0.0713 Uiso 1.0 2 calc R
H57A H 0.6132 -0.0643 0.2496 0.0650 Uiso 1.0 2 calc R
H57B H 0.5694 -0.1363 0.3156 0.0650 Uiso 1.0 2 calc R
H57C H 0.5877 -0.0418 0.3304 0.0650 Uiso 1.0 2 calc R
H58A H 0.1529 -0.0147 0.4205 0.0796 Uiso 1.0 2 calc R
H58B H 0.1615 0.0493 0.3433 0.0796 Uiso 1.0 2 calc R
H58C H 0.1233 0.0961 0.4154 0.0796 Uiso 1.0 2 calc R
H59A H 0.3920 0.0299 0.4683 0.0794 Uiso 1.0 2 calc R
H59B H 0.2977 -0.0274 0.4988 0.0794 Uiso 1.0 2 calc R
H59C H 0.2636 0.0836 0.4922 0.0794 Uiso 1.0 2 calc R
H64 H 1.0871 0.0569 -0.0133 0.1328 Uiso 1.0 2 calc R
H66A H 1.0783 0.3257 -0.0720 0.1569 Uiso 1.0 2 calc R
H66B H 1.1137 0.3775 -0.0195 0.1569 Uiso 1.0 2 calc R
H66C H 0.9867 0.3688 -0.0072 0.1569 Uiso 1.0 2 calc R
H67A H 1.1223 0.2950 0.1111 0.1602 Uiso 1.0 2 calc R
H67B H 1.0930 0.1957 0.1336 0.1602 Uiso 1.0 2 calc R
H67C H 0.9954 0.2877 0.1201 0.1602 Uiso 1.0 2 calc R
H68A H 1.3749 0.1216 -0.0924 0.1393 Uiso 1.0 2 calc R
H68B H 1.2609 0.1490 -0.1237 0.1393 Uiso 1.0 2 calc R
H68C H 1.3212 0.0419 -0.1023 0.1393 Uiso 1.0 2 calc R
H69A H 1.2536 0.0367 0.0893 0.1348 Uiso 1.0 2 calc R
H69B H 1.3710 0.0491 0.0400 0.1348 Uiso 1.0 2 calc R
H69C H 1.3143 -0.0276 0.0279 0.1348 Uiso 1.0 2 calc R
H72 H 0.4373 0.2256 0.0750 0.0532 Uiso 1.0 2 calc R
H74 H 0.7403 0.1102 0.1358 0.0716 Uiso 1.0 2 calc R
H76 H 0.7177 0.2927 -0.0513 0.0798 Uiso 1.0 2 calc R

loop_
_atom_site_aniso_label
_atom_site_aniso_U_11
_atom_site_aniso_U_22
_atom_site_aniso_U_33
_atom_site_aniso_U_12
_atom_site_aniso_U_13
_atom_site_aniso_U_23
O1 0.071(4) 0.089(3) 0.058(3) -0.007(3) -0.025(3) 0.018(3)
O10 0.174(6) 0.057(3) 0.081(4) 0.025(3) -0.059(4) -0.020(3)
O11 0.044(3) 0.081(3) 0.079(3) -0.0178(19) -0.003(2) -0.043(3)
O20 0.052(3) 0.080(3) 0.063(3) -0.0200(19) -0.009(2) -0.028(2)
O21 0.126(5) 0.052(3) 0.073(4) -0.032(3) 0.028(3) 0.002(2)
O30 0.071(3) 0.041(2) 0.062(3) -0.0178(17) 0.009(2) -0.0066(16)
O31 0.054(3) 0.062(3) 0.046(3) -0.0088(17) -0.0049(19) 0.0062(17)
O33 0.039(3) 0.063(2) 0.048(3) -0.0186(16) -0.0033(18) -0.0121(16)
O35 0.044(3) 0.0427(18) 0.049(3) -0.0109(15) 0.0036(18) -0.0018(15)
O41 0.144(5) 0.061(3) 0.066(3) 0.016(3) -0.056(4) -0.010(2)
O50 0.074(3) 0.053(3) 0.056(3) 0.0037(19) -0.018(3) -0.0026(17)
O51 0.076(3) 0.037(2) 0.094(4) -0.0198(18) 0.019(3) -0.0043(19)
O60 0.083(3) 0.040(2) 0.055(3) -0.0194(18) 0.008(2) -0.0070(16)
O61 0.084(4) 0.095(3) 0.126(5) -0.043(3) -0.048(4) -0.001(3)
O70A 0.053(6) 0.078(6) 0.078(6) -0.022(4) -0.003(5) -0.039(5)
O70B 0.056(6) 0.087(6) 0.086(7) -0.029(5) -0.011(5) -0.037(5)
O71 0.047(3) 0.057(2) 0.038(3) -0.0025(16) -0.0087(18) -0.0045(15)
O73 0.050(3) 0.0487(19) 0.041(3) -0.0107(15) 0.0039(18) -0.0082(15)
O75A 0.051(6) 0.042(5) 0.039(5) -0.016(4) 0.003(5) -0.014(4)
O75B 0.024(6) 0.053(6) 0.056(6) -0.000(4) -0.012(5) -0.008(4)
N1 0.060(4) 0.060(3) 0.045(3) -0.008(3) -0.018(3) 0.004(2)
N11 0.040(3) 0.065(3) 0.055(3) -0.018(2) 0.000(3) -0.021(3)
N21 0.082(4) 0.051(3) 0.050(3) -0.021(3) 0.011(3) -0.001(2)
N41 0.091(4) 0.055(3) 0.043(3) 0.005(3) -0.033(3) -0.005(2)
N51 0.064(4) 0.037(3) 0.057(3) -0.009(2) 0.009(3) -0.0091(19)
N61 0.047(3) 0.071(3) 0.072(4) -0.020(3) -0.015(3) -0.021(3)
C2 0.054(4) 0.056(4) 0.060(4) -0.006(3) -0.019(4) 0.002(3)
C3 0.063(4) 0.046(3) 0.047(4) -0.017(3) -0.015(3) -0.000(3)
C4 0.061(4) 0.059(4) 0.058(4) -0.019(3) -0.017(3) -0.004(3)
C5 0.067(5) 0.057(4) 0.057(4) -0.011(3) -0.016(4) 0.004(3)
C6 0.152(8) 0.066(4) 0.090(6) -0.038(5) -0.058(6) -0.003(4)
C7 0.069(5) 0.108(5) 0.067(5) 0.007(4) -0.008(4) -0.010(4)
C8 0.063(5) 0.104(5) 0.091(6) 0.016(4) -0.022(5) -0.014(4)
C9 0.124(7) 0.055(4) 0.113(7) -0.032(4) -0.049(6) 0.005(4)
C10 0.063(4) 0.052(4) 0.056(4) -0.014(3) -0.015(4) -0.000(3)
C12 0.037(4) 0.062(3) 0.046(4) -0.017(3) 0.004(3) -0.020(3)
C13 0.046(4) 0.052(3) 0.040(4) -0.013(3) -0.012(3) -0.004(3)
C14 0.049(4) 0.062(4) 0.047(4) -0.012(3) -0.007(3) -0.022(3)
C15 0.045(4) 0.063(3) 0.042(4) -0.007(3) -0.006(3) -0.024(3)
C16 0.059(5) 0.091(5) 0.061(5) -0.028(4) 0.002(4) -0.002(4)
C17 0.057(4) 0.071(4) 0.073(5) -0.007(3) -0.018(4) -0.028(3)
C18 0.049(4) 0.082(5) 0.123(7) -0.004(3) -0.009(4) -0.056(4)
C19 0.063(5) 0.157(7) 0.039(4) -0.049(5) -0.002(4) -0.024(4)
C20 0.048(4) 0.054(3) 0.038(4) -0.010(3) -0.007(3) -0.009(3)
C22 0.060(4) 0.051(3) 0.031(3) -0.014(3) 0.009(3) 0.001(2)
C23 0.059(4) 0.051(3) 0.043(4) -0.020(3) -0.004(3) -0.006(3)
C24 0.065(4) 0.051(3) 0.044(4) -0.021(3) 0.009(3) -0.000(3)
C25 0.073(5) 0.055(4) 0.043(4) -0.013(3) 0.016(3) -0.009(3)
C26 0.080(6) 0.069(4) 0.101(6) -0.023(4) 0.023(5) 0.001(4)
C27 0.132(7) 0.075(4) 0.052(5) -0.028(4) 0.016(5) -0.004(3)
C28 0.078(5) 0.073(4) 0.062(5) -0.037(4) 0.005(4) -0.013(3)
C29 0.081(5) 0.041(3) 0.079(5) -0.003(3) -0.005(4) 0.001(3)
C30 0.043(4) 0.050(3) 0.040(4) -0.011(3) 0.002(3) -0.004(3)
C31 0.045(4) 0.045(3) 0.053(4) -0.009(3) -0.012(3) 0.007(3)
C32 0.052(4) 0.054(3) 0.039(4) -0.024(3) 0.001(3) -0.000(3)
C33 0.039(4) 0.056(3) 0.041(4) -0.014(3) -0.005(3) -0.010(3)
C34 0.041(4) 0.047(3) 0.037(3) -0.011(2) -0.008(3) -0.003(2)
C35 0.044(4) 0.037(3) 0.038(3) -0.016(2) 0.001(3) -0.0012(19)
C36 0.037(3) 0.048(3) 0.045(4) -0.012(3) 0.000(3) -0.007(3)
C42 0.093(5) 0.047(3) 0.046(4) 0.012(3) -0.027(4) -0.010(3)
C43 0.054(4) 0.043(3) 0.040(4) -0.001(3) -0.009(3) -0.009(2)
C44 0.051(4) 0.055(3) 0.040(4) -0.009(3) -0.012(3) -0.004(3)
C45 0.069(5) 0.049(3) 0.054(4) -0.001(3) -0.020(4) -0.010(3)
C46 0.141(7) 0.053(4) 0.096(6) -0.003(4) -0.069(5) -0.021(4)
C47 0.127(7) 0.073(4) 0.039(4) 0.020(4) -0.009(4) -0.015(3)
C48 0.070(5) 0.070(4) 0.112(7) -0.003(4) -0.030(5) 0.000(4)
C49 0.084(5) 0.052(4) 0.062(5) -0.008(3) -0.017(4) -0.007(3)
C50 0.064(4) 0.053(4) 0.049(4) -0.008(3) -0.007(3) -0.005(3)
C52 0.051(4) 0.044(3) 0.037(3) -0.016(3) 0.003(3) -0.009(2)
C53 0.043(4) 0.043(3) 0.042(4) -0.011(2) -0.007(3) -0.009(2)
C54 0.053(4) 0.037(3) 0.039(3) -0.016(3) -0.001(3) -0.004(2)
C55 0.055(4) 0.040(3) 0.042(4) -0.014(3) 0.004(3) -0.007(2)
C56 0.051(4) 0.057(4) 0.073(5) -0.020(3) 0.000(3) -0.019(3)
C57 0.045(4) 0.049(3) 0.060(4) -0.007(3) 0.001(3) -0.006(3)
C58 0.049(4) 0.056(4) 0.086(5) -0.014(3) 0.006(4) -0.016(3)
C59 0.086(5) 0.062(4) 0.049(4) -0.031(3) -0.000(4) -0.002(3)
C60 0.043(4) 0.053(4) 0.036(3) -0.014(3) -0.001(3) -0.004(3)
C62 0.064(5) 0.112(5) 0.043(4) 0.016(4) -0.005(4) -0.019(4)
C63 0.123(4) 0.126(3) 0.123(4) -0.0312(12) -0.0231(12) -0.0172(11)
C64 0.178(9) 0.166(7) 0.049(5) -0.152(7) -0.041(5) 0.024(5)
C65 0.077(5) 0.068(4) 0.075(5) -0.026(4) 0.012(4) -0.025(4)
C66 0.109(8) 0.138(7) 0.087(7) 0.042(6) -0.013(6) 0.006(5)
C67 0.159(10) 0.123(7) 0.063(6) 0.060(6) -0.019(6) -0.025(5)
C68 0.137(8) 0.099(6) 0.093(7) -0.039(5) 0.050(6) -0.037(5)
C69 0.102(7) 0.081(5) 0.132(8) -0.019(5) -0.003(6) 0.010(5)
C70A 0.024(7) 0.053(7) 0.035(7) 0.004(6) -0.009(7) -0.026(5)
C70B 0.061(9) 0.076(9) 0.029(7) -0.045(8) -0.004(7) -0.001(6)
C71 0.043(4) 0.060(3) 0.036(4) -0.007(3) -0.007(3) 0.001(3)
C72 0.039(3) 0.051(3) 0.038(3) -0.004(3) -0.005(3) -0.010(3)
C73 0.045(4) 0.050(3) 0.027(3) -0.009(3) -0.001(3) 0.000(2)
C74 0.032(4) 0.080(4) 0.051(4) -0.011(3) -0.005(3) 0.018(3)
C75 0.031(4) 0.138(6) 0.062(5) -0.021(4) -0.008(4) 0.032(4)
C76 0.048(4) 0.097(4) 0.036(4) -0.022(3) -0.001(3) 0.029(3)

loop_
_atom_type_symbol
_atom_type_description
_atom_type_scat_dispersion_real
_atom_type_scat_dispersion_imag
_atom_type_scat_source
C C 0.0033 0.0016
;
International Tables for Crystallography
(1992, Vol. C, Tables 4.2.6.8 and 6.1.1.4)
;
H H 0.0000 0.0000
;
International Tables for Crystallography
(1992, Vol. C, Table 6.1.1.4)
;
N N 0.0061 0.0033
;
International Tables for Crystallography
(1992, Vol. C, Tables 4.2.6.8 and 6.1.1.4)
;
O O 0.0106 0.0060
;
International Tables for Crystallography
(1992, Vol. C, Tables 4.2.6.8 and 6.1.1.4)
;

loop_
_geom_angle_atom_site_label_1
_geom_angle_atom_site_label_2
_geom_angle_atom_site_label_3
_geom_angle
_geom_angle_publ_flag
C10 O31 C31 118.4(4) yes
C20 O33 C33 118.5(5) yes
C30 O35 C35 117.7(4) yes
O75B O70A C70A 34.4(6) yes
O75A O70B C70B 41.1(6) yes
C50 O71 C71 117.2(4) yes
C60 O73 C73 117.3(4) yes
O70B O75A O75B 159.1(9) yes
O70B O75A C70A 128.3(7) yes
O70B O75A C70B 66.0(9) yes
O70B O75A C75 128.8(8) yes
O75B O75A C70A 32.0(6) yes
O75B O75A C70B 93.7(11) yes
O75B O75A C75 70.4(6) yes
C70A O75A C70B 62.4(9) yes
C70A O75A C75 102.3(7) yes
C70B O75A C75 161.9(13) yes
O70A O75B O75A 168.4(9) yes
O70A O75B C70A 67.8(11) yes
O70A O75B C70B 131.7(8) yes
O70A O75B C75 119.6(6) yes
O75A O75B C70A 102.9(12) yes
O75A O75B C70B 39.8(7) yes
O75A O75B C75 69.2(7) yes
C70A O75B C70B 63.9(10) yes
C70A O75B C75 171.7(15) yes
C70B O75B C75 108.6(8) yes
O1 N1 C2 122.3(5) yes
O1 N1 C5 121.6(4) yes
C2 N1 C5 116.1(5) yes
O11 N11 C12 122.3(5) yes
O11 N11 C15 122.9(5) yes
C12 N11 C15 114.8(5) yes
O21 N21 C22 121.1(4) yes
O21 N21 C25 122.6(5) yes
C22 N21 C25 116.0(5) yes
O41 N41 C42 121.2(5) yes
O41 N41 C45 122.3(5) yes
C42 N41 C45 115.4(5) yes
O51 N51 C52 121.6(4) yes
O51 N51 C55 122.4(4) yes
C52 N51 C55 115.8(4) yes
O61 N61 C62 121.1(6) yes
O61 N61 C65 122.5(5) yes
C62 N61 C65 116.1(6) yes
N1 C2 C3 98.5(5) yes
N1 C2 C6 109.3(6) yes
N1 C2 C7 110.2(5) yes
C3 C2 C6 113.0(5) yes
C3 C2 C7 114.0(6) yes
C6 C2 C7 111.0(6) yes
C2 C3 C4 112.9(5) yes
C2 C3 C10 122.8(5) yes
C4 C3 C10 124.2(6) yes
C3 C4 C5 112.8(6) yes
N1 C5 C4 99.5(4) yes
N1 C5 C8 111.2(7) yes
N1 C5 C9 109.8(5) yes
C4 C5 C8 113.2(5) yes
C4 C5 C9 112.1(7) yes
C8 C5 C9 110.5(5) yes
O10 C10 O31 122.4(6) yes
O10 C10 C3 124.9(6) yes
O31 C10 C3 112.6(5) yes
N11 C12 C13 99.3(4) yes
N11 C12 C18 107.7(5) yes
N11 C12 C19 109.1(5) yes
C13 C12 C18 113.1(5) yes
C13 C12 C19 114.3(6) yes
C18 C12 C19 112.3(5) yes
C12 C13 C14 112.8(6) yes
C12 C13 C20 124.9(5) yes
C14 C13 C20 122.3(6) yes
C13 C14 C15 113.3(6) yes
N11 C15 C14 99.8(4) yes
N11 C15 C16 109.4(5) yes
N11 C15 C17 109.5(5) yes
C14 C15 C16 112.8(5) yes
C14 C15 C17 113.7(5) yes
C16 C15 C17 111.1(5) yes
O20 C20 O33 121.8(6) yes
O20 C20 C13 127.7(5) yes
O33 C20 C13 110.5(5) yes
N21 C22 C23 97.9(4) yes
N21 C22 C28 109.1(6) yes
N21 C22 C29 109.5(5) yes
C23 C22 C28 112.7(5) yes
C23 C22 C29 115.1(6) yes
C28 C22 C29 111.7(5) yes
C22 C23 C24 112.6(5) yes
C22 C23 C30 126.0(5) yes
C24 C23 C30 121.4(5) yes
C23 C24 C25 113.5(5) yes
N21 C25 C24 99.8(5) yes
N21 C25 C26 109.9(6) yes
N21 C25 C27 110.2(5) yes
C24 C25 C26 112.6(5) yes
C24 C25 C27 112.7(6) yes
C26 C25 C27 111.1(6) yes
O30 C30 O35 123.5(5) yes
O30 C30 C23 125.3(5) yes
O35 C30 C23 111.2(4) yes
O31 C31 C32 118.6(5) yes
O31 C31 C36 117.5(5) yes
C32 C31 C36 123.5(5) yes
C31 C32 C33 116.8(5) yes
O33 C33 C32 119.1(5) yes
O33 C33 C34 117.8(5) yes
C32 C33 C34 122.8(5) yes
C33 C34 C35 117.1(5) yes
O35 C35 C34 117.3(4) yes
O35 C35 C36 119.4(5) yes
C34 C35 C36 123.2(5) yes
C31 C36 C35 116.6(5) yes
N41 C42 C43 98.4(4) yes
N41 C42 C46 108.8(6) yes
N41 C42 C47 109.3(5) yes
C43 C42 C46 114.2(5) yes
C43 C42 C47 113.4(7) yes
C46 C42 C47 111.8(6) yes
C42 C43 C44 113.1(5) yes
C42 C43 C50 120.3(5) yes
C44 C43 C50 126.6(6) yes
C43 C44 C45 113.8(5) yes
N41 C45 C44 99.0(4) yes
N41 C45 C48 109.9(6) yes
N41 C45 C49 110.4(5) yes
C44 C45 C48 113.1(5) yes
C44 C45 C49 114.3(6) yes
C48 C45 C49 109.6(5) yes
O50 C50 O71 123.4(5) yes
O50 C50 C43 125.8(6) yes
O71 C50 C43 110.8(5) yes
N51 C52 C53 98.0(4) yes
N51 C52 C56 109.8(5) yes
N51 C52 C57 107.7(4) yes
C53 C52 C56 113.8(4) yes
C53 C52 C57 114.1(5) yes
C56 C52 C57 112.3(5) yes
C52 C53 C54 113.1(4) yes
C52 C53 C60 124.7(4) yes
C54 C53 C60 122.1(4) yes
C53 C54 C55 113.8(4) yes
N51 C55 C54 98.8(4) yes
N51 C55 C58 110.2(5) yes
N51 C55 C59 109.4(4) yes
C54 C55 C58 113.0(5) yes
C54 C55 C59 113.3(6) yes
C58 C55 C59 111.4(5) yes
O60 C60 O73 123.5(5) yes
O60 C60 C53 124.3(5) yes
O73 C60 C53 112.2(5) yes
N61 C62 C63 102.3(6) yes
N61 C62 C66 109.1(6) yes
N61 C62 C67 109.3(7) yes
C63 C62 C66 110.3(8) yes
C63 C62 C67 111.6(7) yes
C66 C62 C67 113.6(7) yes
C62 C63 C64 109.7(8) yes
C62 C63 C70A 107.5(8) yes
C62 C63 C70B 155.7(8) yes
C64 C63 C70A 142.8(11) yes
C64 C63 C70B 94.6(9) yes
C70A C63 C70B 48.2(6) yes
C63 C64 C65 117.0(9) yes
N61 C65 C64 94.6(6) yes
N61 C65 C68 108.2(6) yes
N61 C65 C69 110.8(7) yes
C64 C65 C68 116.0(7) yes
C64 C65 C69 114.9(6) yes
C68 C65 C69 111.0(6) yes
O70A C70A O75A 122.5(8) yes
O70A C70A O75B 77.8(10) yes
O70A C70A C63 132.9(11) yes
O70A C70A C70B 161.2(10) yes
O75A C70A O75B 45.1(10) yes
O75A C70A C63 104.6(8) yes
O75A C70A C70B 38.9(6) yes
O75B C70A C63 149.0(14) yes
O75B C70A C70B 83.4(12) yes
C63 C70A C70B 65.8(7) yes
O70B C70B O75A 73.0(10) yes
O70B C70B O75B 119.4(9) yes
O70B C70B C63 141.9(8) yes
O70B C70B C70A 151.6(10) yes
O75A C70B O75B 46.5(8) yes
O75A C70B C63 144.2(11) yes
O75A C70B C70A 78.7(9) yes
O75B C70B C63 98.6(9) yes
O75B C70B C70A 32.7(6) yes
C63 C70B C70A 66.0(8) yes
O71 C71 C72 118.3(5) yes
O71 C71 C76 117.9(5) yes
C72 C71 C76 123.6(5) yes
C71 C72 C73 117.5(5) yes
O73 C73 C72 120.3(5) yes
O73 C73 C74 117.2(5) yes
C72 C73 C74 122.4(5) yes
C73 C74 C75 118.1(5) yes
O75A C75 O75B 40.3(5) yes
O75A C75 C74 115.1(6) yes
O75A C75 C76 118.4(6) yes
O75B C75 C74 119.7(7) yes
O75B C75 C76 116.1(6) yes
C74 C75 C76 121.3(5) yes
C71 C76 C75 117.1(5) yes
C3 C4 H4 123.578 no
C5 C4 H4 123.579 no
C2 C6 H6A 109.471 no
C2 C6 H6B 109.473 no
C2 C6 H6C 109.468 no
H6A C6 H6B 109.470 no
H6A C6 H6C 109.472 no
H6B C6 H6C 109.473 no
C2 C7 H7A 109.478 no
C2 C7 H7B 109.462 no
C2 C7 H7C 109.466 no
H7A C7 H7B 109.479 no
H7A C7 H7C 109.474 no
H7B C7 H7C 109.468 no
C5 C8 H8A 109.474 no
C5 C8 H8B 109.466 no
C5 C8 H8C 109.464 no
H8A C8 H8B 109.480 no
H8A C8 H8C 109.477 no
H8B C8 H8C 109.466 no
C5 C9 H9A 109.468 no
C5 C9 H9B 109.479 no
C5 C9 H9C 109.478 no
H9A C9 H9B 109.463 no
H9A C9 H9C 109.464 no
H9B C9 H9C 109.475 no
C13 C14 H14 123.364 no
C15 C14 H14 123.362 no
C15 C16 H16A 109.465 no
C15 C16 H16B 109.476 no
C15 C16 H16C 109.472 no
H16A C16 H16B 109.469 no
H16A C16 H16C 109.468 no
H16B C16 H16C 109.478 no
C15 C17 H17A 109.469 no
C15 C17 H17B 109.478 no
C15 C17 H17C 109.470 no
H17A C17 H17B 109.475 no
H17A C17 H17C 109.472 no
H17B C17 H17C 109.464 no
C12 C18 H18A 109.469 no
C12 C18 H18B 109.473 no
C12 C18 H18C 109.474 no
H18A C18 H18B 109.477 no
H18A C18 H18C 109.469 no
H18B C18 H18C 109.466 no
C12 C19 H19A 109.476 no
C12 C19 H19B 109.472 no
C12 C19 H19C 109.467 no
H19A C19 H19B 109.479 no
H19A C19 H19C 109.466 no
H19B C19 H19C 109.467 no
C23 C24 H24 123.230 no
C25 C24 H24 123.228 no
C25 C26 H26A 109.470 no
C25 C26 H26B 109.473 no
C25 C26 H26C 109.481 no
H26A C26 H26B 109.467 no
H26A C26 H26C 109.465 no
H26B C26 H26C 109.471 no
C25 C27 H27A 109.465 no
C25 C27 H27B 109.462 no
C25 C27 H27C 109.462 no
H27A C27 H27B 109.479 no
H27A C27 H27C 109.476 no
H27B C27 H27C 109.482 no
C22 C28 H28A 109.478 no
C22 C28 H28B 109.477 no
C22 C28 H28C 109.474 no
H28A C28 H28B 109.467 no
H28A C28 H28C 109.467 no
H28B C28 H28C 109.464 no
C22 C29 H29A 109.475 no
C22 C29 H29B 109.470 no
C22 C29 H29C 109.467 no
H29A C29 H29B 109.471 no
H29A C29 H29C 109.475 no
H29B C29 H29C 109.469 no
C31 C32 H32 121.626 no
C33 C32 H32 121.616 no
C33 C34 H34 121.451 no
C35 C34 H34 121.457 no
C31 C36 H36 121.723 no
C35 C36 H36 121.719 no
C43 C44 H44 123.101 no
C45 C44 H44 123.108 no
C42 C46 H46A 109.471 no
C42 C46 H46B 109.463 no
C42 C46 H46C 109.463 no
H46A C46 H46B 109.478 no
H46A C46 H46C 109.475 no
H46B C46 H46C 109.477 no
C42 C47 H47A 109.475 no
C42 C47 H47B 109.477 no
C42 C47 H47C 109.479 no
H47A C47 H47B 109.457 no
H47A C47 H47C 109.470 no
H47B C47 H47C 109.469 no
C45 C48 H48A 109.470 no
C45 C48 H48B 109.477 no
C45 C48 H48C 109.478 no
H48A C48 H48B 109.469 no
H48A C48 H48C 109.461 no
H48B C48 H48C 109.473 no
C45 C49 H49A 109.476 no
C45 C49 H49B 109.475 no
C45 C49 H49C 109.470 no
H49A C49 H49B 109.468 no
H49A C49 H49C 109.470 no
H49B C49 H49C 109.467 no
C53 C54 H54 123.076 no
C55 C54 H54 123.082 no
C52 C56 H56A 109.473 no
C52 C56 H56B 109.473 no
C52 C56 H56C 109.465 no
H56A C56 H56B 109.467 no
H56A C56 H56C 109.470 no
H56B C56 H56C 109.479 no
C52 C57 H57A 109.473 no
C52 C57 H57B 109.474 no
C52 C57 H57C 109.472 no
H57A C57 H57B 109.479 no
H57A C57 H57C 109.464 no
H57B C57 H57C 109.466 no
C55 C58 H58A 109.466 no
C55 C58 H58B 109.483 no
C55 C58 H58C 109.464 no
H58A C58 H58B 109.476 no
H58A C58 H58C 109.464 no
H58B C58 H58C 109.475 no
C55 C59 H59A 109.474 no
C55 C59 H59B 109.475 no
C55 C59 H59C 109.472 no
H59A C59 H59B 109.471 no
H59A C59 H59C 109.462 no
H59B C59 H59C 109.474 no
C63 C64 H64 121.518 no
C65 C64 H64 121.525 no
C62 C66 H66A 109.468 no
C62 C66 H66B 109.465 no
C62 C66 H66C 109.472 no
H66A C66 H66B 109.472 no
H66A C66 H66C 109.474 no
H66B C66 H66C 109.478 no
C62 C67 H67A 109.471 no
C62 C67 H67B 109.468 no
C62 C67 H67C 109.475 no
H67A C67 H67B 109.480 no
H67A C67 H67C 109.471 no
H67B C67 H67C 109.463 no
C65 C68 H68A 109.467 no
C65 C68 H68B 109.468 no
C65 C68 H68C 109.468 no
H68A C68 H68B 109.473 no
H68A C68 H68C 109.471 no
H68B C68 H68C 109.480 no
C65 C69 H69A 109.469 no
C65 C69 H69B 109.470 no
C65 C69 H69C 109.477 no
H69A C69 H69B 109.463 no
H69A C69 H69C 109.476 no
H69B C69 H69C 109.473 no
C71 C72 H72 121.253 no
C73 C72 H72 121.249 no
C73 C74 H74 120.964 no
C75 C74 H74 120.974 no
C71 C76 H76 121.474 no
C75 C76 H76 121.473 no

loop_
_geom_bond_atom_site_label_1
_geom_bond_atom_site_label_2
_geom_bond_distance
_geom_bond_publ_flag
O1 N1 1.272(7) yes
O10 C10 1.195(7) yes
O11 N11 1.268(8) yes
O20 C20 1.196(8) yes
O21 N21 1.284(6) yes
O30 C30 1.203(7) yes
O31 C10 1.346(8) yes
O31 C31 1.412(6) yes
O33 C20 1.381(6) yes
O33 C33 1.403(7) yes
O35 C30 1.373(6) yes
O35 C35 1.405(6) yes
O41 N41 1.273(8) yes
O50 C50 1.208(7) yes
O51 N51 1.272(6) yes
O60 C60 1.205(7) yes
O61 N61 1.258(9) yes
O70A O75B 1.278(13) yes
O70A C70A 1.211(12) yes
O70B O75A 1.270(11) yes
O70B C70B 1.213(15) yes
O71 C50 1.362(8) yes
O71 C71 1.406(6) yes
O73 C60 1.361(6) yes
O73 C73 1.422(6) yes
O75A O75B 0.989(13) yes
O75A C70A 1.361(14) yes
O75A C70B 0.872(11) yes
O75A C75 1.429(8) yes
O75B C70A 0.739(11) yes
O75B C70B 1.360(11) yes
O75B C75 1.440(10) yes
N1 C2 1.484(6) yes
N1 C5 1.485(8) yes
N11 C12 1.498(7) yes
N11 C15 1.474(7) yes
N21 C22 1.492(7) yes
N21 C25 1.465(7) yes
N41 C42 1.501(7) yes
N41 C45 1.477(8) yes
N51 C52 1.486(7) yes
N51 C55 1.489(6) yes
N61 C62 1.469(8) yes
N61 C65 1.463(9) yes
C2 C3 1.511(9) yes
C2 C6 1.531(12) yes
C2 C7 1.503(9) yes
C3 C4 1.353(8) yes
C3 C10 1.470(8) yes
C4 C5 1.488(8) yes
C5 C8 1.503(10) yes
C5 C9 1.539(10) yes
C12 C13 1.494(9) yes
C12 C18 1.533(8) yes
C12 C19 1.505(8) yes
C13 C14 1.334(7) yes
C13 C20 1.470(9) yes
C14 C15 1.490(10) yes
C15 C16 1.529(8) yes
C15 C17 1.514(7) yes
C22 C23 1.522(7) yes
C22 C28 1.527(10) yes
C22 C29 1.518(9) yes
C23 C24 1.331(8) yes
C23 C30 1.480(7) yes
C24 C25 1.480(8) yes
C25 C26 1.523(11) yes
C25 C27 1.516(10) yes
C31 C32 1.390(9) yes
C31 C36 1.374(7) yes
C32 C33 1.382(7) yes
C33 C34 1.383(7) yes
C34 C35 1.382(8) yes
C35 C36 1.386(7) yes
C42 C43 1.501(9) yes
C42 C46 1.532(11) yes
C42 C47 1.514(10) yes
C43 C44 1.328(7) yes
C43 C50 1.476(7) yes
C44 C45 1.488(8) yes
C45 C48 1.524(10) yes
C45 C49 1.512(8) yes
C52 C53 1.530(7) yes
C52 C56 1.525(10) yes
C52 C57 1.529(8) yes
C53 C54 1.315(7) yes
C53 C60 1.482(7) yes
C54 C55 1.498(7) yes
C55 C58 1.511(9) yes
C55 C59 1.531(9) yes
C62 C63 1.459(14) yes
C62 C66 1.509(10) yes
C62 C67 1.492(11) yes
C63 C64 1.290(12) yes
C63 C70A 1.507(10) yes
C63 C70B 1.505(14) yes
C64 C65 1.558(13) yes
C65 C68 1.522(10) yes
C65 C69 1.532(11) yes
C70A C70B 1.230(14) yes
C71 C72 1.366(7) yes
C71 C76 1.381(9) yes
C72 C73 1.379(7) yes
C73 C74 1.378(8) yes
C74 C75 1.395(8) yes
C75 C76 1.395(9) yes
C4 H4 0.950 no
C6 H6A 0.980 no
C6 H6B 0.980 no
C6 H6C 0.980 no
C7 H7A 0.980 no
C7 H7B 0.980 no
C7 H7C 0.980 no
C8 H8A 0.980 no
C8 H8B 0.980 no
C8 H8C 0.980 no
C9 H9A 0.980 no
C9 H9B 0.980 no
C9 H9C 0.980 no
C14 H14 0.950 no
C16 H16A 0.980 no
C16 H16B 0.980 no
C16 H16C 0.980 no
C17 H17A 0.980 no
C17 H17B 0.980 no
C17 H17C 0.980 no
C18 H18A 0.980 no
C18 H18B 0.980 no
C18 H18C 0.980 no
C19 H19A 0.980 no
C19 H19B 0.980 no
C19 H19C 0.980 no
C24 H24 0.950 no
C26 H26A 0.980 no
C26 H26B 0.980 no
C26 H26C 0.980 no
C27 H27A 0.980 no
C27 H27B 0.980 no
C27 H27C 0.980 no
C28 H28A 0.980 no
C28 H28B 0.980 no
C28 H28C 0.980 no
C29 H29A 0.980 no
C29 H29B 0.980 no
C29 H29C 0.980 no
C32 H32 0.950 no
C34 H34 0.950 no
C36 H36 0.950 no
C44 H44 0.950 no
C46 H46A 0.980 no
C46 H46B 0.980 no
C46 H46C 0.980 no
C47 H47A 0.980 no
C47 H47B 0.980 no
C47 H47C 0.980 no
C48 H48A 0.980 no
C48 H48B 0.980 no
C48 H48C 0.980 no
C49 H49A 0.980 no
C49 H49B 0.980 no
C49 H49C 0.980 no
C54 H54 0.950 no
C56 H56A 0.980 no
C56 H56B 0.980 no
C56 H56C 0.980 no
C57 H57A 0.980 no
C57 H57B 0.980 no
C57 H57C 0.980 no
C58 H58A 0.980 no
C58 H58B 0.980 no
C58 H58C 0.980 no
C59 H59A 0.980 no
C59 H59B 0.980 no
C59 H59C 0.980 no
C64 H64 0.950 no
C66 H66A 0.980 no
C66 H66B 0.980 no
C66 H66C 0.980 no
C67 H67A 0.980 no
C67 H67B 0.980 no
C67 H67C 0.980 no
C68 H68A 0.980 no
C68 H68B 0.980 no
C68 H68C 0.980 no
C69 H69A 0.980 no
C69 H69B 0.980 no
C69 H69C 0.980 no
C72 H72 0.950 no
C74 H74 0.950 no
C76 H76 0.950 no

loop_
_geom_contact_atom_site_label_1
_geom_contact_atom_site_label_2
_geom_contact_distance
_geom_contact_publ_flag
_geom_contact_site_symmetry_2
O1 C3 3.508(7) no .
O1 C4 3.501(8) no .
O1 C6 2.994(8) no .
O1 C7 2.965(8) no .
O1 C8 2.996(9) no .
O1 C9 2.979(10) no .
O10 C2 2.988(7) no .
O10 C4 3.592(7) no .
O10 C6 3.306(11) no .
O10 C7 3.213(8) no .
O10 C31 2.670(8) no .
O10 C32 3.100(9) no .
O10 C36 3.584(7) no .
O11 C13 3.510(8) no .
O11 C14 3.500(9) no .
O11 C16 2.975(8) no .
O11 C17 2.970(8) no .
O11 C18 2.952(8) no .
O11 C19 2.973(9) no .
O20 C14 2.923(8) no .
O20 C32 3.209(6) no .
O20 C33 2.695(6) no .
O20 C34 3.544(6) no .
O21 C23 3.519(7) no .
O21 C24 3.500(7) no .
O21 C26 3.001(8) no .
O21 C27 2.965(9) no .
O21 C28 3.007(8) no .
O21 C29 2.932(9) no .
O30 C24 2.872(7) no .
O30 C35 2.701(6) no .
O30 C36 3.031(6) no .
O31 C4 2.752(7) no .
O33 C12 2.814(7) no .
O33 C14 3.597(6) no .
O33 C18 2.995(9) no .
O33 C19 3.129(9) no .
O35 C22 2.872(6) no .
O35 C24 3.599(6) no .
O35 C28 3.145(8) no .
O35 C29 3.120(6) no .
O41 C43 3.502(8) no .
O41 C44 3.490(8) no .
O41 C46 2.917(7) no .
O41 C47 3.019(9) no .
O41 C48 2.942(9) no .
O41 C49 3.015(9) no .
O50 C42 2.961(7) no .
O50 C46 3.238(10) no .
O50 C47 3.221(7) no .
O50 C71 2.680(8) no .
O50 C72 3.494(7) no .
O50 C76 3.172(9) no .
O51 C53 3.513(6) no .
O51 C54 3.505(6) no .
O51 C56 2.992(7) no .
O51 C57 2.925(7) no .
O51 C58 3.008(6) no .
O51 C59 2.973(8) no .
O60 C54 2.867(6) no .
O60 C72 3.099(7) no .
O60 C73 2.691(6) no .
O60 C74 3.587(6) no .
O61 C63 3.489(11) no .
O61 C64 3.458(13) no .
O61 C66 2.934(11) no .
O61 C67 2.924(10) no .
O61 C68 2.930(11) no .
O61 C69 2.981(9) no .
O70A O70B 3.450(12) no .
O70A C62 2.817(10) no .
O70A C66 2.891(12) no .
O70A C67 2.939(14) no .
O70A C74 3.241(11) no .
O70A C76 2.993(12) no .
O70B C64 2.623(15) no .
O70B C74 3.064(9) no .
O70B C76 3.301(9) no .
O71 C44 2.763(6) no .
O73 C52 2.870(6) no .
O73 C54 3.589(6) no .
O73 C56 3.101(7) no .
O73 C57 3.174(6) no .
O75A C62 3.544(12) no .
O75A C64 2.929(12) no .
O75B C62 3.129(11) no .
O75B C64 3.193(11) no .
O75B C66 3.481(13) no .
O75B C67 3.528(15) no .
C2 C8 3.558(8) no .
C2 C9 3.587(9) no .
C3 C8 3.432(8) no .
C3 C9 3.458(8) no .
C4 C6 3.460(11) no .
C4 C7 3.467(9) no .
C5 C6 3.547(10) no .
C5 C7 3.575(9) no .
C6 C10 3.259(12) no .
C7 C10 3.205(9) no .
C10 C32 3.063(9) no .
C10 C36 3.358(8) no .
C12 C16 3.533(8) no .
C12 C17 3.567(7) no .
C13 C16 3.417(9) no .
C13 C17 3.459(8) no .
C14 C18 3.430(9) no .
C14 C19 3.430(9) no .
C15 C18 3.516(8) no .
C15 C19 3.546(8) no .
C18 C20 3.264(11) no .
C19 C20 3.263(10) no .
C20 C32 3.122(8) no .
C20 C34 3.359(7) no .
C22 C26 3.587(9) no .
C22 C27 3.522(8) no .
C23 C26 3.454(9) no .
C23 C27 3.396(8) no .
C24 C28 3.439(9) no .
C24 C29 3.467(8) no .
C25 C28 3.558(9) no .
C25 C29 3.533(8) no .
C28 C30 3.302(10) no .
C29 C30 3.332(7) no .
C30 C34 3.376(7) no .
C30 C36 3.046(7) no .
C31 C34 2.758(7) no .
C32 C35 2.762(7) no .
C33 C36 2.772(8) no .
C42 C48 3.511(9) no .
C43 C48 3.400(8) no .
C43 C49 3.488(7) no .
C44 C46 3.433(10) no .
C44 C47 3.446(8) no .
C45 C46 3.513(9) no .
C45 C47 3.591(8) no .
C46 C50 3.231(12) no .
C47 C50 3.170(9) no .
C50 C72 3.288(8) no .
C50 C76 3.099(10) no .
C52 C58 3.508(8) no .
C53 C58 3.398(8) no .
C53 C59 3.468(8) no .
C54 C56 3.429(8) no .
C54 C57 3.478(7) no .
C55 C56 3.516(8) no .
C55 C57 3.595(7) no .
C56 C60 3.316(9) no .
C57 C60 3.310(7) no .
C60 C72 3.080(7) no .
C60 C74 3.346(7) no .
C62 C68 3.560(10) no .
C62 C69 3.512(10) no .
C63 C68 3.524(11) no .
C63 C69 3.505(11) no .
C63 C75 3.509(9) no .
C64 C66 3.326(13) no .
C64 C67 3.264(13) no .
C65 C66 3.551(10) no .
C65 C67 3.448(11) no .
C65 C70B 3.582(12) no .
C66 C70A 2.837(14) no .
C66 C70B 3.568(14) no .
C67 C70A 2.903(16) no .
C70A C74 3.127(10) no .
C70A C76 3.052(12) no .
C70B C74 3.107(10) no .
C70B C76 3.243(11) no .
C71 C74 2.749(8) no .
C72 C75 2.774(8) no .
C73 C76 2.769(7) no .
O1 O70B 3.296(10) no 1_465
O1 O75A 3.122(9) no 1_465
O1 O75B 3.157(9) no 1_465
O1 C63 3.427(10) no 1_465
O1 C70A 3.199(11) no 1_465
O1 C70B 2.987(12) no 1_465
O1 C74 3.116(8) no 1_465
O1 C75 3.564(8) no 1_465
O10 C28 3.365(8) no 2_566
O11 C30 3.588(8) no 1_655
O11 C36 3.272(7) no 1_655
O11 C54 3.324(7) no 2_666
O20 O20 3.570(6) no 2_666
O20 C13 3.547(6) no 2_666
O20 C14 3.498(7) no 2_666
O20 C47 3.394(8) no 2_665
O21 C76 3.311(7) no 1_456
O30 C9 3.277(11) no 2_576
O30 C54 3.298(6) no 2_566
O30 C58 3.469(7) no 2_566
O41 C14 3.534(8) no 2_665
O41 C34 3.172(7) no 1_554
O50 O61 3.573(7) no 1_455
O51 C32 3.245(7) no 1_545
O60 C24 3.333(7) no 2_566
O60 C26 3.521(7) no 2_566
O61 O50 3.573(7) no 1_655
O61 O71 3.236(7) no 1_655
O61 C50 3.242(8) no 1_655
O61 C72 3.231(9) no 1_655
O70A C48 3.353(12) no 2_665
O70A C49 3.434(10) no 2_665
O70B O1 3.296(10) no 1_645
O70B O70B 2.939(10) no 2_755
O70B C64 2.985(14) no 2_755
O70B C70B 3.536(11) no 2_755
O71 O61 3.236(7) no 1_455
O75A O1 3.122(9) no 1_645
O75B O1 3.157(9) no 1_645
C9 O30 3.277(11) no 2_576
C13 O20 3.547(6) no 2_666
C14 O20 3.498(7) no 2_666
C14 O41 3.534(8) no 2_665
C17 C35 3.590(8) no 2_666
C24 O60 3.333(7) no 2_566
C26 O60 3.521(7) no 2_566
C26 C44 3.577(11) no 1_456
C28 O10 3.365(8) no 2_566
C30 O11 3.588(8) no 1_455
C32 O51 3.245(7) no 1_565
C34 O41 3.172(7) no 1_556
C35 C17 3.590(8) no 2_666
C36 O11 3.272(7) no 1_455
C44 C26 3.577(11) no 1_654
C47 O20 3.394(8) no 2_665
C48 O70A 3.353(12) no 2_665
C49 O70A 3.434(10) no 2_665
C50 O61 3.242(8) no 1_455
C54 O11 3.324(7) no 2_666
C54 O30 3.298(6) no 2_566
C58 O30 3.469(7) no 2_566
C63 O1 3.427(10) no 1_645
C64 O70B 2.985(14) no 2_755
C70A O1 3.199(11) no 1_645
C70B O1 2.987(12) no 1_645
C70B O70B 3.536(11) no 2_755
C72 O61 3.231(9) no 1_455
C74 O1 3.116(8) no 1_645
C75 O1 3.564(8) no 1_645
C76 O21 3.311(7) no 1_654
O1 H6A 2.7416 no .
O1 H6B 3.2567 no .
O1 H7A 3.2063 no .
O1 H7B 2.7164 no .
O1 H8A 3.2705 no .
O1 H8B 2.7430 no .
O1 H9A 2.7216 no .
O1 H9B 3.2444 no .
O10 H6C 2.7973 no .
O10 H7A 3.5247 no .
O10 H7C 2.6747 no .
O10 H32 3.0241 no .
O11 H16A 2.7260 no .
O11 H16B 3.2248 no .
O11 H17B 3.3007 no .
O11 H17C 2.6641 no .
O11 H18B 3.0534 no .
O11 H18C 2.8012 no .
O11 H19A 3.1029 no .
O11 H19C 2.8103 no .
O20 H14 2.7366 no .
O20 H32 3.2044 no .
O21 H26A 2.7489 no .
O21 H26B 3.2703 no .
O21 H27A 3.2273 no .
O21 H27B 2.7017 no .
O21 H28A 3.2838 no .
O21 H28B 2.7488 no .
O21 H29A 2.6595 no .
O21 H29B 3.1802 no .
O30 H24 2.6616 no .
O30 H36 2.9245 no .
O31 H4 2.5071 no .
O31 H32 2.6033 no .
O31 H36 2.5683 no .
O33 H18A 2.3730 no .
O33 H18B 3.4993 no .
O33 H19B 2.5526 no .
O33 H32 2.5982 no .
O33 H34 2.5700 no .
O35 H28A 3.5057 no .
O35 H28C 2.6179 no .
O35 H29B 3.4634 no .
O35 H29C 2.5907 no .
O35 H34 2.5610 no .
O35 H36 2.6097 no .
O41 H46A 2.6434 no .
O41 H46B 3.1567 no .
O41 H47A 3.3091 no .
O41 H47B 2.7581 no .
O41 H48A 3.1923 no .
O41 H48B 2.6770 no .
O41 H49A 2.7620 no .
O41 H49B 3.3006 no .
O50 H46B 3.5692 no .
O50 H46C 2.7187 no .
O50 H47A 3.5502 no .
O50 H47C 2.6935 no .
O50 H76 3.1555 no .
O51 H56A 3.2567 no .
O51 H56B 2.7413 no .
O51 H57B 2.5906 no .
O51 H57C 3.2671 no .
O51 H58A 2.7587 no .
O51 H58B 3.2723 no .
O51 H59A 3.2216 no .
O51 H59B 2.7179 no .
O60 H54 2.6558 no .
O60 H72 3.0366 no .
O61 H66A 3.1993 no .
O61 H66B 2.6773 no .
O61 H67A 2.6690 no .
O61 H67B 3.1839 no .
O61 H68A 2.6662 no .
O61 H68B 3.1903 no .
O61 H69A 3.2436 no .
O61 H69B 2.7386 no .
O70A H66A 3.3523 no .
O70A H66C 2.2342 no .
O70A H67B 3.4253 no .
O70A H67C 2.2909 no .
O70A H74 3.4357 no .
O70A H76 3.0483 no .
O70B H64 2.1151 no .
O70B H74 3.0841 no .
O70B H76 3.4711 no .
O71 H44 2.5232 no .
O71 H72 2.5633 no .
O71 H76 2.5735 no .
O73 H56A 3.4565 no .
O73 H56C 2.5587 no .
O73 H57A 2.7197 no .
O73 H57C 3.4389 no .
O73 H72 2.6231 no .
O73 H74 2.5576 no .
O75A H64 2.8176 no .
O75A H74 2.5735 no .
O75A H76 2.6433 no .
O75B H64 3.3548 no .
O75B H66C 3.0590 no .
O75B H67C 3.1062 no .
O75B H74 2.6605 no .
O75B H76 2.5980 no .
N1 H4 3.1921 no .
N1 H6A 2.6519 no .
N1 H6B 2.6542 no .
N1 H6C 3.3046 no .
N1 H7A 2.6420 no .
N1 H7B 2.6487 no .
N1 H7C 3.2949 no .
N1 H8A 2.6693 no .
N1 H8B 2.6565 no .
N1 H8C 3.3059 no .
N1 H9A 2.6635 no .
N1 H9B 2.6752 no .
N1 H9C 3.3162 no .
N11 H14 3.1882 no .
N11 H16A 2.6462 no .
N11 H16B 2.6451 no .
N11 H16C 3.2946 no .
N11 H17A 3.2830 no .
N11 H17B 2.6866 no .
N11 H17C 2.5865 no .
N11 H18A 3.2912 no .
N11 H18B 2.5489 no .
N11 H18C 2.7244 no .
N11 H19A 2.5624 no .
N11 H19B 3.2898 no .
N11 H19C 2.7126 no .
N21 H24 3.1731 no .
N21 H26A 2.6420 no .
N21 H26B 2.6456 no .
N21 H26C 3.2878 no .
N21 H27A 2.6528 no .
N21 H27B 2.6354 no .
N21 H27C 3.2866 no .
N21 H28A 2.6498 no .
N21 H28B 2.6483 no .
N21 H28C 3.3054 no .
N21 H29A 2.6421 no .
N21 H29B 2.6550 no .
N21 H29C 3.3034 no .
N41 H44 3.1759 no .
N41 H46A 2.6469 no .
N41 H46B 2.6625 no .
N41 H46C 3.3141 no .
N41 H47A 2.6546 no .
N41 H47B 2.6398 no .
N41 H47C 3.3065 no .
N41 H48A 2.6638 no .
N41 H48B 2.6437 no .
N41 H48C 3.3000 no .
N41 H49A 2.6437 no .
N41 H49B 2.6608 no .
N41 H49C 3.2970 no .
N51 H54 3.1903 no .
N51 H56A 2.6584 no .
N51 H56B 2.6582 no .
N51 H56C 3.3080 no .
N51 H57A 3.2832 no .
N51 H57B 2.5638 no .
N51 H57C 2.6862 no .
N51 H58A 2.6538 no .
N51 H58B 2.6567 no .
N51 H58C 3.3050 no .
N51 H59A 2.6600 no .
N51 H59B 2.6563 no .
N51 H59C 3.3103 no .
N61 H64 3.1399 no .
N61 H66A 2.6205 no .
N61 H66B 2.6199 no .
N61 H66C 3.2731 no .
N61 H67A 2.6115 no .
N61 H67B 2.6071 no .
N61 H67C 3.2636 no .
N61 H68A 2.6047 no .
N61 H68B 2.6153 no .
N61 H68C 3.2656 no .
N61 H69A 2.6712 no .
N61 H69B 2.6636 no .
N61 H69C 3.3025 no .
C2 H4 3.2942 no .
C2 H8A 3.4611 no .
C2 H9B 3.4978 no .
C3 H6A 3.3618 no .
C3 H6B 2.6604 no .
C3 H6C 2.8228 no .
C3 H7A 2.6655 no .
C3 H7B 3.3542 no .
C3 H7C 2.8032 no .
C3 H8A 3.3251 no .
C3 H9B 3.3515 no .
C4 H6B 3.3403 no .
C4 H7A 3.3675 no .
C4 H8A 2.6356 no .
C4 H8B 3.3245 no .
C4 H8C 2.7734 no .
C4 H9A 3.3363 no .
C4 H9B 2.6371 no .
C4 H9C 2.7947 no .
C5 H6B 3.4328 no .
C5 H7A 3.4871 no .
C6 H7A 3.3463 no .
C6 H7B 2.6959 no .
C6 H7C 2.6837 no .
C7 H6A 2.7112 no .
C7 H6B 3.3406 no .
C7 H6C 2.6823 no .
C8 H4 2.8909 no .
C8 H9A 2.7227 no .
C8 H9B 3.3400 no .
C8 H9C 2.6669 no .
C9 H4 2.8846 no .
C9 H8A 3.3472 no .
C9 H8B 2.7093 no .
C9 H8C 2.6626 no .
C10 H4 2.7373 no .
C10 H6B 3.4111 no .
C10 H6C 3.0881 no .
C10 H7A 3.3473 no .
C10 H7C 3.0162 no .
C10 H32 2.9895 no .
C10 H36 3.4842 no .
C12 H14 3.2627 no .
C12 H16B 3.4164 no .
C12 H17B 3.5123 no .
C13 H16B 3.2969 no .
C13 H17B 3.3582 no .
C13 H18A 2.7274 no .
C13 H18B 2.7326 no .
C13 H18C 3.3561 no .
C13 H19A 2.7278 no .
C13 H19B 2.7250 no .
C13 H19C 3.3478 no .
C14 H16A 3.3409 no .
C14 H16B 2.6519 no .
C14 H16C 2.7904 no .
C14 H17A 2.8399 no .
C14 H17B 2.6171 no .
C14 H17C 3.3301 no .
C14 H18B 3.3524 no .
C14 H19A 3.3609 no .
C15 H18B 3.3499 no .
C15 H19A 3.4149 no .
C16 H14 2.9169 no .
C16 H17A 2.6438 no .
C16 H17B 3.3490 no .
C16 H17C 2.7573 no .
C16 H18B 3.4914 no .
C17 H14 2.8912 no .
C17 H16A 2.7092 no .
C17 H16B 3.3496 no .
C17 H16C 2.6959 no .
C18 H16B 3.5662 no .
C18 H19A 3.3562 no .
C18 H19B 2.7969 no .
C18 H19C 2.6417 no .
C19 H18A 2.8078 no .
C19 H18B 3.3499 no .
C19 H18C 2.6450 no .
C20 H14 2.6793 no .
C20 H18A 2.9954 no .
C20 H18B 3.5399 no .
C20 H19A 3.5367 no .
C20 H19B 2.9991 no .
C20 H32 3.0792 no .
C20 H34 3.4745 no .
C22 H24 3.2824 no .
C22 H26B 3.5096 no .
C22 H27A 3.4065 no .
C23 H26B 3.3677 no .
C23 H27A 3.2704 no .
C23 H28A 2.6507 no .
C23 H28B 3.3639 no .
C23 H28C 2.8286 no .
C23 H29A 3.3833 no .
C23 H29B 2.6932 no .
C23 H29C 2.8560 no .
C24 H26A 3.3259 no .
C24 H26B 2.6369 no .
C24 H26C 2.7768 no .
C24 H27A 2.6260 no .
C24 H27B 3.3201 no .
C24 H27C 2.7764 no .
C24 H28A 3.3161 no .
C24 H29B 3.3651 no .
C25 H28A 3.4645 no .
C25 H29B 3.4279 no .
C26 H24 2.8605 no .
C26 H27A 3.3489 no .
C26 H27B 2.7225 no .
C26 H27C 2.6750 no .
C27 H24 2.8970 no .
C27 H26A 2.7185 no .
C27 H26B 3.3479 no .
C27 H26C 2.6824 no .
C27 H29B 3.5946 no .
C28 H29A 2.7250 no .
C28 H29B 3.3595 no .
C28 H29C 2.6994 no .
C29 H27A 3.5995 no .
C29 H28A 3.3579 no .
C29 H28B 2.7231 no .
C29 H28C 2.7055 no .
C30 H24 2.6639 no .
C30 H28A 3.4132 no .
C30 H28C 3.1483 no .
C30 H29B 3.4567 no .
C30 H29C 3.1843 no .
C30 H34 3.5126 no .
C30 H36 2.9746 no .
C32 H34 3.2850 no .
C32 H36 3.2926 no .
C33 H18A 3.3927 no .
C34 H32 3.2863 no .
C34 H36 3.2926 no .
C36 H32 3.2898 no .
C36 H34 3.2914 no .
C42 H44 3.2660 no .
C42 H48A 3.3803 no .
C42 H49B 3.5789 no .
C43 H46A 3.3642 no .
C43 H46B 2.6722 no .
C43 H46C 2.8418 no .
C43 H47A 2.6417 no .
C43 H47B 3.3436 no .
C43 H47C 2.8148 no .
C43 H48A 3.2656 no .
C43 H49B 3.4215 no .
C44 H46B 3.3138 no .
C44 H47A 3.3430 no .
C44 H48A 2.6392 no .
C44 H48B 3.3361 no .
C44 H48C 2.8036 no .
C44 H49A 3.3424 no .
C44 H49B 2.6604 no .
C44 H49C 2.8061 no .
C45 H46B 3.3840 no .
C45 H47A 3.5210 no .
C46 H47A 3.3628 no .
C46 H47B 2.7255 no .
C46 H47C 2.7031 no .
C46 H48A 3.5026 no .
C47 H46A 2.7317 no .
C47 H46B 3.3591 no .
C47 H46C 2.7050 no .
C48 H44 2.9266 no .
C48 H46B 3.4960 no .
C48 H49A 2.6859 no .
C48 H49B 3.3304 no .
C48 H49C 2.6491 no .
C49 H44 2.8783 no .
C49 H48A 3.3279 no .
C49 H48B 2.6923 no .
C49 H48C 2.6487 no .
C50 H44 2.7548 no .
C50 H46B 3.3917 no .
C50 H46C 3.0622 no .
C50 H47A 3.3045 no .
C50 H47C 2.9923 no .
C50 H72 3.3824 no .
C50 H76 3.0612 no .
C52 H54 3.2829 no .
C52 H58B 3.3727 no .
C52 H59A 3.5532 no .
C53 H56A 2.6834 no .
C53 H56B 3.3830 no .
C53 H56C 2.8428 no .
C53 H57A 2.9211 no .
C53 H57B 3.3726 no .
C53 H57C 2.6396 no .
C53 H58B 3.2723 no .
C53 H59A 3.3800 no .
C54 H56A 3.3034 no .
C54 H57C 3.3660 no .
C54 H58A 3.3365 no .
C54 H58B 2.6395 no .
C54 H58C 2.7900 no .
C54 H59A 2.6606 no .
C54 H59B 3.3535 no .
C54 H59C 2.8148 no .
C55 H56A 3.3808 no .
C55 H57C 3.5589 no .
C56 H57A 2.6688 no .
C56 H57B 2.8003 no .
C56 H57C 3.3683 no .
C56 H58B 3.4974 no .
C57 H56A 3.3740 no .
C57 H56B 2.7301 no .
C57 H56C 2.7325 no .
C58 H54 2.9168 no .
C58 H56A 3.4971 no .
C58 H59A 3.3517 no .
C58 H59B 2.7258 no .
C58 H59C 2.6914 no .
C59 H54 2.8961 no .
C59 H58A 2.7174 no .
C59 H58B 3.3557 no .
C59 H58C 2.6899 no .
C60 H54 2.6626 no .
C60 H56A 3.4551 no .
C60 H56C 3.1517 no .
C60 H57A 3.2419 no .
C60 H57C 3.3364 no .
C60 H72 3.0248 no .
C60 H74 3.4657 no .
C62 H64 3.1557 no .
C62 H68B 3.4882 no .
C62 H69A 3.3972 no .
C63 H66A 2.5765 no .
C63 H66B 3.2731 no .
C63 H66C 2.6979 no .
C63 H67A 3.2766 no .
C63 H67B 2.5947 no .
C63 H67C 2.6978 no .
C63 H68B 3.4138 no .
C63 H69A 3.3810 no .
C64 H66A 3.2405 no .
C64 H67B 3.1454 no .
C64 H68A 3.4218 no .
C64 H68B 2.7123 no .
C64 H68C 2.9321 no .
C64 H69A 2.7079 no .
C64 H69B 3.4205 no .
C64 H69C 2.9142 no .
C65 H66A 3.4745 no .
C65 H67B 3.3065 no .
C66 H67A 2.7254 no .
C66 H67B 3.3452 no .
C66 H67C 2.6996 no .
C67 H66A 3.3418 no .
C67 H66B 2.7324 no .
C67 H66C 2.7004 no .
C67 H69A 3.4911 no .
C68 H64 2.9993 no .
C68 H69A 3.3580 no .
C68 H69B 2.7149 no .
C68 H69C 2.7037 no .
C69 H64 2.9985 no .
C69 H67B 3.4594 no .
C69 H68A 2.7254 no .
C69 H68B 3.3595 no .
C69 H68C 2.6884 no .
C70A H64 2.9879 no .
C70A H66A 3.0821 no .
C70A H66C 2.5411 no .
C70A H67B 3.1883 no .
C70A H67C 2.6083 no .
C70A H74 3.2008 no .
C70A H76 3.0868 no .
C70B H64 2.0288 no .
C70B H66A 3.5667 no .
C70B H66C 3.5115 no .
C70B H67C 3.5565 no .
C70B H74 3.0913 no .
C70B H76 3.3239 no .
C72 H74 3.2719 no .
C72 H76 3.2757 no .
C74 H72 3.2734 no .
C74 H76 3.2939 no .
C76 H72 3.2763 no .
C76 H74 3.2910 no .
H4 H8A 3.0435 no .
H4 H8C 2.8478 no .
H4 H9B 3.0154 no .
H4 H9C 2.8528 no .
H6A H7B 2.5384 no .
H6A H7C 2.9946 no .
H6B H7B 3.5898 no .
H6B H7C 3.5665 no .
H6B H8A 3.0276 no .
H6C H7A 3.5751 no .
H6C H7B 2.9693 no .
H6C H7C 2.4942 no .
H7A H9B 3.1474 no .
H8A H9C 3.5562 no .
H8B H9A 2.5666 no .
H8B H9C 2.9701 no .
H8C H9A 2.9848 no .
H8C H9B 3.5435 no .
H8C H9C 2.4563 no .
H14 H16B 3.0782 no .
H14 H16C 2.8751 no .
H14 H17A 2.9119 no .
H14 H17B 2.9724 no .
H16A H17A 2.9140 no .
H16A H17C 2.5967 no .
H16B H17A 3.5447 no .
H16B H18B 2.8618 no .
H16C H17A 2.4605 no .
H16C H17B 3.5568 no .
H16C H17C 3.0635 no .
H17B H19A 3.1149 no .
H18A H19B 2.7321 no .
H18A H19C 3.0215 no .
H18B H19C 3.5007 no .
H18C H19A 3.5126 no .
H18C H19B 3.0075 no .
H18C H19C 2.3889 no .
H19B H34 3.4767 no .
H24 H26B 3.0003 no .
H24 H26C 2.8182 no .
H24 H27A 3.0509 no .
H24 H27C 2.8606 no .
H26A H27B 2.5691 no .
H26A H27C 2.9799 no .
H26B H27C 3.5617 no .
H26B H28A 3.1420 no .
H26C H27A 3.5653 no .
H26C H27B 2.9967 no .
H26C H27C 2.4791 no .
H27A H29B 2.9624 no .
H28A H29C 3.5864 no .
H28B H29A 2.5645 no .
H28B H29C 2.9971 no .
H28C H29A 3.0090 no .
H28C H29B 3.5905 no .
H28C H29C 2.5179 no .
H29C H34 3.3863 no .
H44 H48A 3.0767 no .
H44 H48C 2.9029 no .
H44 H49B 3.0097 no .
H44 H49C 2.8489 no .
H46A H47B 2.5714 no .
H46A H47C 3.0095 no .
H46B H47C 3.5863 no .
H46B H48A 2.8401 no .
H46C H47A 3.5923 no .
H46C H47B 3.0030 no .
H46C H47C 2.5186 no .
H47A H49B 3.3237 no .
H48A H49A 3.5847 no .
H48A H49C 3.5359 no .
H48B H49A 2.5270 no .
H48B H49B 3.5901 no .
H48B H49C 2.9597 no .
H48C H49A 2.9491 no .
H48C H49B 3.5398 no .
H48C H49C 2.4405 no .
H54 H58B 3.0712 no .
H54 H58C 2.8803 no .
H54 H59A 3.0275 no .
H54 H59C 2.8666 no .
H56A H57A 3.5739 no .
H56A H58B 2.8338 no .
H56B H57A 2.9206 no .
H56B H57B 2.6399 no .
H56C H57A 2.5010 no .
H56C H57B 3.1225 no .
H56C H57C 3.5799 no .
H57A H74 3.5725 no .
H57C H59A 3.3104 no .
H58A H59B 2.5653 no .
H58A H59C 2.9898 no .
H58B H59C 3.5797 no .
H58C H59A 3.5728 no .
H58C H59B 3.0006 no .
H58C H59C 2.4987 no .
H64 H68B 3.1015 no .
H64 H68C 3.0218 no .
H64 H69A 3.1145 no .
H64 H69C 3.0060 no .
H66A H67C 3.5775 no .
H66A H68B 3.1650 no .
H66B H67A 2.5831 no .
H66B H67C 3.0169 no .
H66C H67A 3.0072 no .
H66C H67B 3.5830 no .
H66C H67C 2.5207 no .
H67B H69A 2.8147 no .
H68A H69B 2.5584 no .
H68A H69C 3.0147 no .
H68B H69C 3.5864 no .
H68C H69A 3.5801 no .
H68C H69B 2.9763 no .
H68C H69C 2.5066 no .
O1 H67B 3.3529 no 1_465
O1 H74 2.2835 no 1_465
O10 H16A 3.3011 no 1_455
O10 H28B 2.4680 no 2_566
O10 H28C 3.5260 no 2_566
O11 H36 2.3477 no 1_655
O11 H54 2.5108 no 2_666
O11 H59C 3.0173 no 2_666
O20 H14 3.4241 no 2_666
O20 H17B 3.2375 no 2_666
O20 H19A 3.4372 no 2_666
O20 H47B 2.4806 no 2_665
O21 H6C 3.4113 no 2_566
O21 H7C 3.5218 no 2_566
O21 H76 2.3615 no 1_456
O30 H9A 3.4817 no 2_576
O30 H9B 2.7442 no 2_576
O30 H9C 3.1088 no 2_576
O30 H54 2.7874 no 2_566
O30 H58B 3.1490 no 2_566
O30 H58C 3.0301 no 2_566
O30 H67A 3.5695 no 2_666
O31 H16A 3.3671 no 1_455
O31 H58A 2.9941 no 1_565
O31 H58C 3.0620 no 2_566
O31 H59C 3.4185 no 2_566
O33 H8C 3.5866 no 2_576
O35 H17A 2.7573 no 2_666
O41 H14 2.6012 no 2_665
O41 H19B 3.0982 no 1_554
O41 H29C 3.4489 no 1_554
O41 H34 2.2369 no 1_554
O50 H56B 3.0234 no 2_655
O50 H56C 3.4487 no 2_655
O50 H68A 3.0193 no 1_455
O50 H69C 3.4583 no 2_755
O51 H18A 3.3855 no 1_545
O51 H18B 3.2747 no 1_545
O51 H32 2.3264 no 1_545
O60 H8B 3.5832 no 1_645
O60 H18C 3.5283 no 2_666
O60 H19C 2.6875 no 2_666
O60 H24 2.7752 no 2_566
O60 H26B 3.1381 no 2_566
O60 H26C 3.1351 no 2_566
O60 H49B 3.1889 no 2_665
O61 H27C 3.0983 no 2_666
O61 H72 2.4617 no 1_655
O70A H27B 2.9824 no 1_654
O70A H48C 2.4449 no 2_665
O70A H49C 2.5539 no 2_665
O70B H6A 3.4649 no 2_665
O70B H7B 2.9326 no 2_665
O70B H64 2.1197 no 2_755
O70B H69C 3.3332 no 2_755
O71 H26A 2.8589 no 1_654
O71 H26C 3.1785 no 2_566
O71 H27C 3.1105 no 2_566
O73 H8B 3.4951 no 1_645
O73 H68C 2.8301 no 2_755
O75A H64 3.2279 no 2_755
O75B H49C 3.2388 no 2_665
N1 H74 3.1597 no 1_465
N11 H36 3.4038 no 1_655
N11 H54 3.4891 no 2_666
N21 H76 3.3935 no 1_456
N41 H14 3.5785 no 2_665
N41 H19B 3.3989 no 1_554
N41 H34 3.3753 no 1_554
N51 H32 3.3705 no 1_545
N61 H72 3.5371 no 1_655
C3 H58A 3.5524 no 1_565
C3 H58B 3.4938 no 1_565
C4 H58A 3.3899 no 1_565
C4 H58B 3.2627 no 1_565
C4 H59B 3.5240 no 2_566
C6 H29A 3.1678 no 2_566
C6 H68B 3.5330 no 2_665
C7 H56A 3.3428 no 1_565
C7 H69A 3.1898 no 1_465
C8 H18A 3.3694 no 2_576
C8 H49A 3.5813 no 2_575
C8 H57C 3.2811 no 1_465
C8 H74 3.2714 no 1_465
C9 H49A 3.5432 no 2_575
C9 H58B 3.2808 no 1_565
C9 H67B 3.1952 no 1_465
C9 H67C 3.4230 no 1_465
C10 H16A 3.2031 no 1_455
C10 H58A 3.3940 no 1_565
C14 H46A 3.2882 no 2_665
C14 H47B 3.5734 no 2_665
C16 H6B 3.4463 no 1_655
C16 H29C 3.4340 no 2_666
C16 H46A 3.4081 no 2_665
C16 H57B 3.5607 no 1_565
C17 H28C 3.4227 no 1_655
C17 H28C 3.5111 no 2_666
C18 H8C 3.1856 no 2_576
C18 H54 3.5003 no 2_666
C18 H59A 3.5909 no 1_565
C18 H59A 3.1332 no 2_666
C18 H59B 3.3464 no 1_565
C19 H28A 3.5004 no 1_655
C19 H47A 3.5763 no 1_556
C19 H49A 3.3990 no 1_556
C19 H49B 3.0799 no 1_556
C20 H47B 3.2877 no 2_665
C23 H67A 3.5884 no 2_666
C24 H67A 2.9576 no 2_666
C26 H44 3.4495 no 1_456
C26 H47A 3.5987 no 1_456
C26 H49B 3.0625 no 1_456
C27 H44 3.0056 no 2_566
C27 H66B 3.3027 no 2_666
C27 H66C 3.2645 no 1_456
C27 H67A 3.3166 no 2_666
C28 H17B 3.4785 no 1_455
C29 H6C 3.2860 no 2_566
C29 H16C 3.1447 no 2_666
C29 H48A 3.2794 no 1_556
C29 H48B 3.3816 no 1_556
C29 H66A 3.4501 no 1_456
C30 H54 3.4235 no 2_566
C31 H58A 3.5577 no 1_565
C31 H58C 3.1624 no 2_566
C32 H58A 3.3324 no 1_565
C33 H9C 3.2751 no 2_576
C33 H17B 3.5583 no 2_666
C34 H9C 2.9953 no 2_576
C34 H17A 2.9969 no 2_666
C34 H17B 3.3179 no 2_666
C35 H9C 3.2115 no 2_576
C35 H17A 2.8665 no 2_666
C35 H17B 3.4533 no 2_666
C36 H16A 3.5018 no 1_455
C36 H17C 3.4744 no 1_455
C36 H58C 2.9219 no 2_566
C43 H26A 3.1523 no 1_654
C44 H26A 3.0675 no 1_654
C44 H26B 3.4048 no 1_654
C44 H27B 3.5291 no 2_566
C44 H27C 3.2048 no 2_566
C46 H56B 3.3471 no 2_655
C46 H57B 3.1633 no 2_655
C46 H68A 3.4009 no 1_455
C46 H68B 3.1762 no 1_455
C47 H19A 3.4872 no 1_554
C48 H29B 2.9766 no 1_554
C48 H66B 3.3991 no 1_455
C48 H67C 3.0124 no 2_665
C49 H8B 3.4802 no 2_575
C49 H9A 3.5884 no 2_575
C49 H19B 3.0476 no 1_554
C49 H19C 3.5290 no 1_554
C49 H26B 3.3006 no 1_654
C50 H26A 3.2031 no 1_654
C50 H68A 3.5458 no 1_455
C53 H18C 3.3557 no 2_666
C54 H18C 2.9013 no 2_666
C56 H7A 3.2973 no 1_545
C56 H46C 3.1352 no 2_655
C56 H68A 3.4421 no 2_755
C56 H69A 3.5018 no 1_455
C57 H6B 3.4911 no 1_645
C57 H8A 3.1066 no 1_645
C57 H16B 3.2961 no 1_545
C57 H46C 3.2222 no 2_655
C58 H4 3.4500 no 1_545
C58 H9B 3.1927 no 1_545
C59 H4 3.4035 no 2_566
C59 H18A 3.5037 no 1_545
C59 H18B 3.5742 no 1_545
C59 H18B 3.4014 no 2_666
C59 H18C 3.2839 no 2_666
C60 H8B 3.4911 no 1_645
C60 H19C 3.5872 no 2_666
C60 H24 3.4007 no 2_566
C64 H6A 3.3969 no 2_665
C66 H27A 3.3933 no 1_654
C66 H29B 3.5216 no 1_654
C66 H48A 3.1211 no 1_655
C66 H48C 3.5611 no 2_665
C67 H9A 3.0779 no 1_645
C67 H9B 3.5195 no 1_645
C67 H24 3.4289 no 2_666
C67 H48C 3.2095 no 2_665
C68 H46B 3.3523 no 1_655
C68 H46C 3.2209 no 1_655
C68 H56C 3.1618 no 2_755
C68 H57A 3.1397 no 2_755
C69 H7B 3.3920 no 1_645
C69 H56A 3.5895 no 1_655
C69 H56C 3.5534 no 1_655
C70A H48C 3.5371 no 2_665
C70A H49C 3.5461 no 2_665
C70B H64 3.1914 no 2_755
C71 H26C 3.1413 no 2_566
C72 H26C 2.9995 no 2_566
C73 H68C 3.0003 no 2_755
C73 H69C 3.5070 no 2_755
C74 H8B 3.1534 no 1_645
C74 H49C 3.3171 no 2_665
C74 H68C 2.9877 no 2_755
C74 H69C 3.4650 no 2_755
C75 H49C 3.2965 no 2_665
C75 H69C 3.5121 no 2_755
C76 H26A 3.5609 no 1_654
C76 H27B 3.3245 no 1_654
C76 H69C 3.5998 no 2_755
H4 C58 3.4500 no 1_565
H4 C59 3.4035 no 2_566
H4 H58A 3.0783 no 1_565
H4 H58A 3.3739 no 2_566
H4 H58B 3.2939 no 1_565
H4 H58C 3.4108 no 1_565
H4 H58C 3.5474 no 2_566
H4 H59B 2.8649 no 2_566
H4 H59C 3.0647 no 2_566
H6A O70B 3.4649 no 2_665
H6A C64 3.3969 no 2_665
H6A H29A 3.3795 no 2_566
H6A H64 3.1388 no 2_665
H6A H68B 2.9190 no 2_665
H6A H68C 3.5570 no 2_665
H6B C16 3.4463 no 1_455
H6B C57 3.4911 no 1_465
H6B H16A 3.3805 no 1_455
H6B H16B 3.1626 no 1_455
H6B H16C 3.2232 no 1_455
H6B H29A 3.4200 no 2_566
H6B H57A 2.9894 no 1_465
H6B H57B 3.5496 no 1_465
H6B H57C 3.3855 no 1_465
H6B H68B 3.3172 no 2_665
H6C O21 3.4113 no 2_566
H6C C29 3.2860 no 2_566
H6C H16A 3.5733 no 1_455
H6C H16C 3.2879 no 1_455
H6C H28B 3.1196 no 2_566
H6C H29A 2.3297 no 2_566
H7A C56 3.2973 no 1_565
H7A H56A 2.4808 no 1_565
H7A H56B 3.3005 no 1_565
H7A H58B 3.1305 no 1_565
H7A H69A 2.7772 no 1_465
H7B O70B 2.9326 no 2_665
H7B C69 3.3920 no 1_465
H7B H64 3.4374 no 1_465
H7B H69A 2.7356 no 1_465
H7B H69C 3.2256 no 1_465
H7C O21 3.5218 no 2_566
H7C H47C 3.5897 no 2_665
H7C H56A 3.4719 no 1_565
H7C H56B 3.5994 no 1_565
H8A C57 3.1066 no 1_465
H8A H18A 3.5704 no 2_576
H8A H18C 3.5837 no 2_576
H8A H57A 3.0155 no 1_465
H8A H57C 2.3591 no 1_465
H8A H59B 3.5055 no 2_566
H8A H74 3.3608 no 1_465
H8B O60 3.5832 no 1_465
H8B O73 3.4951 no 1_465
H8B C49 3.4802 no 2_575
H8B C60 3.4911 no 1_465
H8B C74 3.1534 no 1_465
H8B H49A 2.9829 no 2_575
H8B H49C 3.2384 no 2_575
H8B H57C 3.5568 no 1_465
H8B H74 2.5189 no 1_465
H8C O33 3.5866 no 2_576
H8C C18 3.1856 no 2_576
H8C H18A 2.4694 no 2_576
H8C H18C 3.0479 no 2_576
H8C H49A 3.3699 no 2_575
H8C H59B 3.0756 no 2_566
H9A O30 3.4817 no 2_576
H9A C49 3.5884 no 2_575
H9A C67 3.0779 no 1_465
H9A H48B 3.3283 no 2_575
H9A H49A 2.9501 no 2_575
H9A H49C 3.3558 no 2_575
H9A H67B 2.7004 no 1_465
H9A H67C 2.5883 no 1_465
H9B O30 2.7442 no 2_576
H9B C58 3.1927 no 1_565
H9B C67 3.5195 no 1_465
H9B H58B 2.4355 no 1_565
H9B H58C 3.1445 no 1_565
H9B H67B 2.8128 no 1_465
H9B H67C 3.4404 no 1_465
H9C O30 3.1088 no 2_576
H9C C33 3.2751 no 2_576
H9C C34 2.9953 no 2_576
H9C C35 3.2115 no 2_576
H9C H34 3.2174 no 2_576
H9C H49A 3.3220 no 2_575
H9C H58B 3.4898 no 1_565
H9C H58C 3.5172 no 1_565
H14 O20 3.4241 no 2_666
H14 O41 2.6012 no 2_665
H14 N41 3.5785 no 2_665
H14 H34 3.1639 no 2_666
H14 H46A 2.7498 no 2_665
H14 H47B 2.8983 no 2_665
H16A O10 3.3011 no 1_655
H16A O31 3.3671 no 1_655
H16A C10 3.2031 no 1_655
H16A C36 3.5018 no 1_655
H16A H6B 3.3805 no 1_655
H16A H6C 3.5733 no 1_655
H16A H36 2.8930 no 1_655
H16A H59C 3.4478 no 2_666
H16B C57 3.2961 no 1_565
H16B H6B 3.1626 no 1_655
H16B H46A 3.1458 no 2_665
H16B H57B 2.6612 no 1_565
H16B H57C 3.1446 no 1_565
H16B H59C 3.5937 no 2_666
H16C C29 3.1447 no 2_666
H16C H6B 3.2232 no 1_655
H16C H6C 3.2879 no 1_655
H16C H28C 3.4727 no 2_666
H16C H29A 2.9166 no 2_666
H16C H29C 2.5029 no 2_666
H16C H46A 2.9177 no 2_665
H17A O35 2.7573 no 2_666
H17A C34 2.9969 no 2_666
H17A C35 2.8665 no 2_666
H17A H17C 3.4487 no 2_766
H17A H28C 2.8223 no 2_666
H17A H29C 2.8642 no 2_666
H17A H34 3.0260 no 2_666
H17B O20 3.2375 no 2_666
H17B C28 3.4785 no 1_655
H17B C33 3.5583 no 2_666
H17B C34 3.3179 no 2_666
H17B C35 3.4533 no 2_666
H17B H28A 3.1292 no 1_655
H17B H28C 3.0607 no 1_655
H17B H34 3.5690 no 2_666
H17C C36 3.4744 no 1_655
H17C H17A 3.4487 no 2_766
H17C H17C 3.0757 no 2_766
H17C H28A 3.4633 no 1_655
H17C H28C 2.8770 no 1_655
H17C H28C 3.3260 no 2_666
H17C H36 3.0162 no 1_655
H18A O51 3.3855 no 1_565
H18A C8 3.3694 no 2_576
H18A C59 3.5037 no 1_565
H18A H8A 3.5704 no 2_576
H18A H8C 2.4694 no 2_576
H18A H59A 3.4072 no 1_565
H18A H59B 2.7434 no 1_565
H18B O51 3.2747 no 1_565
H18B C59 3.5742 no 1_565
H18B C59 3.4014 no 2_666
H18B H57B 3.4581 no 1_565
H18B H57C 3.4950 no 1_565
H18B H59A 3.0998 no 1_565
H18B H59A 2.7382 no 2_666
H18B H59B 3.1838 no 1_565
H18B H59C 3.1846 no 2_666
H18C O60 3.5283 no 2_666
H18C C53 3.3557 no 2_666
H18C C54 2.9013 no 2_666
H18C C59 3.2839 no 2_666
H18C H8A 3.5837 no 2_576
H18C H8C 3.0479 no 2_576
H18C H54 2.6631 no 2_666
H18C H59A 2.6484 no 2_666
H18C H59C 3.2807 no 2_666
H19A O20 3.4372 no 2_666
H19A C47 3.4872 no 1_556
H19A H26B 3.4542 no 1_655
H19A H28A 2.7213 no 1_655
H19A H47A 2.8506 no 1_556
H19A H47B 3.2455 no 1_556
H19A H49B 3.3063 no 1_556
H19B O41 3.0982 no 1_556
H19B N41 3.3989 no 1_556
H19B C49 3.0476 no 1_556
H19B H47A 3.5532 no 1_556
H19B H49A 2.6032 no 1_556
H19B H49B 2.6601 no 1_556
H19C O60 2.6875 no 2_666
H19C C49 3.5290 no 1_556
H19C C60 3.5872 no 2_666
H19C H26B 3.1862 no 1_655
H19C H28A 3.4463 no 1_655
H19C H49A 3.3803 no 1_556
H19C H49B 2.7993 no 1_556
H19C H54 3.0619 no 2_666
H24 O60 2.7752 no 2_566
H24 C60 3.4007 no 2_566
H24 C67 3.4289 no 2_666
H24 H54 3.5668 no 2_566
H24 H67A 2.5491 no 2_666
H24 H67B 3.5444 no 2_666
H24 H72 3.1071 no 2_566
H26A O71 2.8589 no 1_456
H26A C43 3.1523 no 1_456
H26A C44 3.0675 no 1_456
H26A C50 3.2031 no 1_456
H26A C76 3.5609 no 1_456
H26A H44 2.8959 no 1_456
H26A H47A 3.4188 no 1_456
H26A H49B 3.3394 no 1_456
H26A H76 2.9728 no 1_456
H26B O60 3.1381 no 2_566
H26B C44 3.4048 no 1_456
H26B C49 3.3006 no 1_456
H26B H19A 3.4542 no 1_455
H26B H19C 3.1862 no 1_455
H26B H44 3.5178 no 1_456
H26B H47A 2.9215 no 1_456
H26B H49B 2.3976 no 1_456
H26C O60 3.1351 no 2_566
H26C O71 3.1785 no 2_566
H26C C71 3.1413 no 2_566
H26C C72 2.9995 no 2_566
H26C H44 3.4010 no 1_456
H26C H49B 3.0220 no 1_456
H26C H72 2.9406 no 2_566
H27A C66 3.3933 no 1_456
H27A H44 3.5690 no 2_566
H27A H66A 3.4188 no 1_456
H27A H66B 2.8252 no 2_666
H27A H66C 2.6828 no 1_456
H27A H67A 2.8823 no 2_666
H27B O70A 2.9824 no 1_456
H27B C44 3.5291 no 2_566
H27B C76 3.3245 no 1_456
H27B H44 2.6797 no 2_566
H27B H48C 3.4666 no 2_566
H27B H66C 2.9579 no 1_456
H27B H76 2.7652 no 1_456
H27C O61 3.0983 no 2_666
H27C O71 3.1105 no 2_566
H27C C44 3.2048 no 2_566
H27C H44 2.4705 no 2_566
H27C H66B 2.9121 no 2_666
H27C H67A 3.0573 no 2_666
H27C H72 3.2529 no 2_566
H28A C19 3.5004 no 1_455
H28A H17B 3.1292 no 1_455
H28A H17C 3.4633 no 1_455
H28A H19A 2.7213 no 1_455
H28A H19C 3.4463 no 1_455
H28A H47A 3.0169 no 1_456
H28B O10 2.4680 no 2_566
H28B H6C 3.1196 no 2_566
H28B H47A 3.4698 no 1_456
H28C O10 3.5260 no 2_566
H28C C17 3.4227 no 1_455
H28C C17 3.5111 no 2_666
H28C H16C 3.4727 no 2_666
H28C H17A 2.8223 no 2_666
H28C H17B 3.0607 no 1_455
H28C H17C 2.8770 no 1_455
H28C H17C 3.3260 no 2_666
H29A C6 3.1678 no 2_566
H29A H6A 3.3795 no 2_566
H29A H6B 3.4200 no 2_566
H29A H6C 2.3297 no 2_566
H29A H16C 2.9166 no 2_666
H29A H46B 3.5900 no 1_556
H29A H66A 3.2004 no 1_456
H29B C48 2.9766 no 1_556
H29B C66 3.5216 no 1_456
H29B H46B 3.4394 no 1_556
H29B H48A 2.4029 no 1_556
H29B H48B 2.6948 no 1_556
H29B H48C 3.5432 no 1_556
H29B H66A 2.8041 no 1_456
H29B H66C 3.5831 no 1_456
H29C O41 3.4489 no 1_556
H29C C16 3.4340 no 2_666
H29C H16C 2.5029 no 2_666
H29C H17A 2.8642 no 2_666
H29C H48A 3.4059 no 1_556
H29C H48B 3.2256 no 1_556
H32 O51 2.3264 no 1_565
H32 N51 3.3705 no 1_565
H32 H58A 2.7663 no 1_565
H32 H59B 3.4015 no 1_565
H34 O41 2.2369 no 1_556
H34 N41 3.3753 no 1_556
H34 H9C 3.2174 no 2_576
H34 H14 3.1639 no 2_666
H34 H17A 3.0260 no 2_666
H34 H17B 3.5690 no 2_666
H34 H48B 3.0775 no 1_556
H34 H49A 3.1929 no 1_556
H36 O11 2.3477 no 1_455
H36 N11 3.4038 no 1_455
H36 H16A 2.8930 no 1_455
H36 H17C 3.0162 no 1_455
H36 H54 3.3573 no 2_566
H36 H58C 2.7190 no 2_566
H36 H59C 3.2040 no 2_566
H44 C26 3.4495 no 1_654
H44 C27 3.0056 no 2_566
H44 H26A 2.8959 no 1_654
H44 H26B 3.5178 no 1_654
H44 H26C 3.4010 no 1_654
H44 H27A 3.5690 no 2_566
H44 H27B 2.6797 no 2_566
H44 H27C 2.4705 no 2_566
H46A C14 3.2882 no 2_665
H46A C16 3.4081 no 2_665
H46A H14 2.7498 no 2_665
H46A H16B 3.1458 no 2_665
H46A H16C 2.9177 no 2_665
H46A H57B 2.7759 no 2_655
H46B C68 3.3523 no 1_455
H46B H29A 3.5900 no 1_554
H46B H29B 3.4394 no 1_554
H46B H66A 3.1701 no 1_455
H46B H68A 3.1739 no 1_455
H46B H68B 2.6653 no 1_455
H46C C56 3.1352 no 2_655
H46C C57 3.2222 no 2_655
H46C C68 3.2209 no 1_455
H46C H56B 2.4424 no 2_655
H46C H56C 3.0996 no 2_655
H46C H57A 3.0389 no 2_655
H46C H57B 2.6820 no 2_655
H46C H68A 2.7503 no 1_455
H46C H68B 2.8315 no 1_455
H47A C19 3.5763 no 1_554
H47A C26 3.5987 no 1_654
H47A H19A 2.8506 no 1_554
H47A H19B 3.5532 no 1_554
H47A H26A 3.4188 no 1_654
H47A H26B 2.9215 no 1_654
H47A H28A 3.0169 no 1_654
H47A H28B 3.4698 no 1_654
H47B O20 2.4806 no 2_665
H47B C14 3.5734 no 2_665
H47B C20 3.2877 no 2_665
H47B H14 2.8983 no 2_665
H47B H19A 3.2455 no 1_554
H47C H7C 3.5897 no 2_665
H47C H56B 2.8067 no 2_655
H48A C29 3.2794 no 1_554
H48A C66 3.1211 no 1_455
H48A H29B 2.4029 no 1_554
H48A H29C 3.4059 no 1_554
H48A H66A 2.8154 no 1_455
H48A H66B 2.6205 no 1_455
H48A H66C 3.5110 no 1_455
H48A H67C 3.5964 no 2_665
H48B C29 3.3816 no 1_554
H48B H9A 3.3283 no 2_575
H48B H29B 2.6948 no 1_554
H48B H29C 3.2256 no 1_554
H48B H34 3.0775 no 1_554
H48B H67C 2.8554 no 2_665
H48C O70A 2.4449 no 2_665
H48C C66 3.5611 no 2_665
H48C C67 3.2095 no 2_665
H48C C70A 3.5371 no 2_665
H48C H27B 3.4666 no 2_566
H48C H29B 3.5432 no 1_554
H48C H66B 3.3593 no 1_455
H48C H66C 2.7897 no 2_665
H48C H67A 3.4188 no 2_665
H48C H67C 2.3242 no 2_665
H49A C8 3.5813 no 2_575
H49A C9 3.5432 no 2_575
H49A C19 3.3990 no 1_554
H49A H8B 2.9829 no 2_575
H49A H8C 3.3699 no 2_575
H49A H9A 2.9501 no 2_575
H49A H9C 3.3220 no 2_575
H49A H19B 2.6032 no 1_554
H49A H19C 3.3803 no 1_554
H49A H34 3.1929 no 1_554
H49B O60 3.1889 no 2_665
H49B C19 3.0799 no 1_554
H49B C26 3.0625 no 1_654
H49B H19A 3.3063 no 1_554
H49B H19B 2.6601 no 1_554
H49B H19C 2.7993 no 1_554
H49B H26A 3.3394 no 1_654
H49B H26B 2.3976 no 1_654
H49B H26C 3.0220 no 1_654
H49C O70A 2.5539 no 2_665
H49C O75B 3.2388 no 2_665
H49C C70A 3.5461 no 2_665
H49C C74 3.3171 no 2_665
H49C C75 3.2965 no 2_665
H49C H8B 3.2384 no 2_575
H49C H9A 3.3558 no 2_575
H49C H67C 3.5381 no 2_665
H49C H74 3.5082 no 2_665
H54 O11 2.5108 no 2_666
H54 O30 2.7874 no 2_566
H54 N11 3.4891 no 2_666
H54 C18 3.5003 no 2_666
H54 C30 3.4235 no 2_566
H54 H18C 2.6631 no 2_666
H54 H19C 3.0619 no 2_666
H54 H24 3.5668 no 2_566
H54 H36 3.3573 no 2_566
H56A C7 3.3428 no 1_545
H56A C69 3.5895 no 1_455
H56A H7A 2.4808 no 1_545
H56A H7C 3.4719 no 1_545
H56A H69A 2.8991 no 1_455
H56A H69B 3.4966 no 1_455
H56B O50 3.0234 no 2_655
H56B C46 3.3471 no 2_655
H56B H7A 3.3005 no 1_545
H56B H7C 3.5994 no 1_545
H56B H46C 2.4424 no 2_655
H56B H47C 2.8067 no 2_655
H56B H68A 3.4205 no 2_755
H56C O50 3.4487 no 2_655
H56C C68 3.1618 no 2_755
H56C C69 3.5534 no 1_455
H56C H46C 3.0996 no 2_655
H56C H68A 2.6397 no 2_755
H56C H68B 3.5389 no 2_755
H56C H68C 2.8813 no 2_755
H56C H69A 3.2654 no 1_455
H56C H69B 3.0912 no 1_455
H57A C68 3.1397 no 2_755
H57A H6B 2.9894 no 1_645
H57A H8A 3.0155 no 1_645
H57A H46C 3.0389 no 2_655
H57A H68A 3.2738 no 2_755
H57A H68B 2.8962 no 2_755
H57A H68C 2.7453 no 2_755
H57B C16 3.5607 no 1_545
H57B C46 3.1633 no 2_655
H57B H6B 3.5496 no 1_645
H57B H16B 2.6612 no 1_545
H57B H18B 3.4581 no 1_545
H57B H46A 2.7759 no 2_655
H57B H46C 2.6820 no 2_655
H57C C8 3.2811 no 1_645
H57C H6B 3.3855 no 1_645
H57C H8A 2.3591 no 1_645
H57C H8B 3.5568 no 1_645
H57C H16B 3.1446 no 1_545
H57C H18B 3.4950 no 1_545
H58A O31 2.9941 no 1_545
H58A C3 3.5524 no 1_545
H58A C4 3.3899 no 1_545
H58A C10 3.3940 no 1_545
H58A C31 3.5577 no 1_545
H58A C32 3.3324 no 1_545
H58A H4 3.0783 no 1_545
H58A H4 3.3739 no 2_566
H58A H32 2.7663 no 1_545
H58B O30 3.1490 no 2_566
H58B C3 3.4938 no 1_545
H58B C4 3.2627 no 1_545
H58B C9 3.2808 no 1_545
H58B H4 3.2939 no 1_545
H58B H7A 3.1305 no 1_545
H58B H9B 2.4355 no 1_545
H58B H9C 3.4898 no 1_545
H58C O30 3.0301 no 2_566
H58C O31 3.0620 no 2_566
H58C C31 3.1624 no 2_566
H58C C36 2.9219 no 2_566
H58C H4 3.4108 no 1_545
H58C H4 3.5474 no 2_566
H58C H9B 3.1445 no 1_545
H58C H9C 3.5172 no 1_545
H58C H36 2.7190 no 2_566
H59A C18 3.5909 no 1_545
H59A C18 3.1332 no 2_666
H59A H18A 3.4072 no 1_545
H59A H18B 3.0998 no 1_545
H59A H18B 2.7382 no 2_666
H59A H18C 2.6484 no 2_666
H59A H59A 3.0683 no 2_656
H59B C4 3.5240 no 2_566
H59B C18 3.3464 no 1_545
H59B H4 2.8649 no 2_566
H59B H8A 3.5055 no 2_566
H59B H8C 3.0756 no 2_566
H59B H18A 2.7434 no 1_545
H59B H18B 3.1838 no 1_545
H59B H32 3.4015 no 1_545
H59C O11 3.0173 no 2_666
H59C O31 3.4185 no 2_566
H59C H4 3.0647 no 2_566
H59C H16A 3.4478 no 2_666
H59C H16B 3.5937 no 2_666
H59C H18B 3.1846 no 2_666
H59C H18C 3.2807 no 2_666
H59C H36 3.2040 no 2_566
H64 O70B 2.1197 no 2_755
H64 O75A 3.2279 no 2_755
H64 C70B 3.1914 no 2_755
H64 H6A 3.1388 no 2_665
H64 H7B 3.4374 no 1_645
H64 H64 3.0489 no 2_755
H66A C29 3.4501 no 1_654
H66A H27A 3.4188 no 1_654
H66A H29A 3.2004 no 1_654
H66A H29B 2.8041 no 1_654
H66A H46B 3.1701 no 1_655
H66A H48A 2.8154 no 1_655
H66B C27 3.3027 no 2_666
H66B C48 3.3991 no 1_655
H66B H27A 2.8252 no 2_666
H66B H27C 2.9121 no 2_666
H66B H48A 2.6205 no 1_655
H66B H48C 3.3593 no 1_655
H66C C27 3.2645 no 1_654
H66C H27A 2.6828 no 1_654
H66C H27B 2.9579 no 1_654
H66C H29B 3.5831 no 1_654
H66C H48A 3.5110 no 1_655
H66C H48C 2.7897 no 2_665
H67A O30 3.5695 no 2_666
H67A C23 3.5884 no 2_666
H67A C24 2.9576 no 2_666
H67A C27 3.3166 no 2_666
H67A H24 2.5491 no 2_666
H67A H27A 2.8823 no 2_666
H67A H27C 3.0573 no 2_666
H67A H48C 3.4188 no 2_665
H67B O1 3.3529 no 1_645
H67B C9 3.1952 no 1_645
H67B H9A 2.7004 no 1_645
H67B H9B 2.8128 no 1_645
H67B H24 3.5444 no 2_666
H67C C9 3.4230 no 1_645
H67C C48 3.0124 no 2_665
H67C H9A 2.5883 no 1_645
H67C H9B 3.4404 no 1_645
H67C H48A 3.5964 no 2_665
H67C H48B 2.8554 no 2_665
H67C H48C 2.3242 no 2_665
H67C H49C 3.5381 no 2_665
H68A O50 3.0193 no 1_655
H68A C46 3.4009 no 1_655
H68A C50 3.5458 no 1_655
H68A C56 3.4421 no 2_755
H68A H46B 3.1739 no 1_655
H68A H46C 2.7503 no 1_655
H68A H56B 3.4205 no 2_755
H68A H56C 2.6397 no 2_755
H68A H57A 3.2738 no 2_755
H68B C6 3.5330 no 2_665
H68B C46 3.1762 no 1_655
H68B H6A 2.9190 no 2_665
H68B H6B 3.3172 no 2_665
H68B H46B 2.6653 no 1_655
H68B H46C 2.8315 no 1_655
H68B H56C 3.5389 no 2_755
H68B H57A 2.8962 no 2_755
H68C O73 2.8301 no 2_755
H68C C73 3.0003 no 2_755
H68C C74 2.9877 no 2_755
H68C H6A 3.5570 no 2_665
H68C H56C 2.8813 no 2_755
H68C H57A 2.7453 no 2_755
H68C H74 2.8551 no 2_755
H69A C7 3.1898 no 1_645
H69A C56 3.5018 no 1_655
H69A H7A 2.7772 no 1_645
H69A H7B 2.7356 no 1_645
H69A H56A 2.8991 no 1_655
H69A H56C 3.2654 no 1_655
H69B H56A 3.4966 no 1_655
H69B H56C 3.0912 no 1_655
H69B H69B 3.3243 no 2_855
H69B H72 3.2452 no 1_655
H69C O50 3.4583 no 2_755
H69C O70B 3.3332 no 2_755
H69C C73 3.5070 no 2_755
H69C C74 3.4650 no 2_755
H69C C75 3.5121 no 2_755
H69C C76 3.5998 no 2_755
H69C H7B 3.2256 no 1_645
H72 O61 2.4617 no 1_455
H72 N61 3.5371 no 1_455
H72 H24 3.1071 no 2_566
H72 H26C 2.9406 no 2_566
H72 H27C 3.2529 no 2_566
H72 H69B 3.2452 no 1_455
H74 O1 2.2835 no 1_645
H74 N1 3.1597 no 1_645
H74 C8 3.2714 no 1_645
H74 H8A 3.3608 no 1_645
H74 H8B 2.5189 no 1_645
H74 H49C 3.5082 no 2_665
H74 H68C 2.8551 no 2_755
H76 O21 2.3615 no 1_654
H76 N21 3.3935 no 1_654
H76 H26A 2.9728 no 1_654
H76 H27B 2.7652 no 1_654

loop_
_geom_torsion_atom_site_label_1
_geom_torsion_atom_site_label_2
_geom_torsion_atom_site_label_3
_geom_torsion_atom_site_label_4
_geom_torsion
_geom_torsion_publ_flag
C10 O31 C31 C32 72.0(7) no
C10 O31 C31 C36 -114.0(6) no
C31 O31 C10 O10 6.3(9) no
C31 O31 C10 C3 -175.2(5) no
C20 O33 C33 C32 -76.9(6) no
C20 O33 C33 C34 109.4(5) no
C33 O33 C20 O20 -8.7(6) no
C33 O33 C20 C13 171.5(4) no
C30 O35 C35 C34 114.6(5) no
C30 O35 C35 C36 -68.4(6) no
C35 O35 C30 O30 0.1(8) no
C35 O35 C30 C23 -177.4(4) no
O75B O70A C70A O75A 6.2(8) no
O75B O70A C70A O75B -0.0(7) no
O75B O70A C70A C63 -175(2) no
C70A O70A O75B C70A 0.0(10) no
C70A O70A O75B C70B 1.0(11) no
C70A O70A O75B C75 -175.9(16) no
O75A O70B C70B O75A 0.0(5) no
O75A O70B C70B O75B 4.0(7) no
O75A O70B C70B C63 -170(2) no
O75A O70B C70B C70A -4.1(17) no
C70B O70B O75A O75B -14(2) no
C70B O70B O75A C70A 2.2(10) no
C70B O70B O75A C70B -0.0(8) no
C70B O70B O75A C75 -167.7(13) no
C50 O71 C71 C72 -104.5(6) no
C50 O71 C71 C76 80.2(6) no
C71 O71 C50 O50 1.5(8) no
C71 O71 C50 C43 -176.7(4) no
C60 O73 C73 C72 -71.7(7) no
C60 O73 C73 C74 111.2(5) no
C73 O73 C60 O60 -3.1(8) no
C73 O73 C60 C53 176.4(4) no
O70B O75A O75B C70A 24(3) no
O70B O75A O75B C70B 13(3) no
O70B O75A O75B C75 -159(3) no
O70B O75A C70A O70A -177.8(9) no
O70B O75A C70A O75B -169.3(12) no
O70B O75A C70A C63 3.0(13) no
O70B O75A C70A C70B -2.3(9) no
O70B O75A C70B O70B 0.0(4) no
O70B O75A C70B O75B -175.1(8) no
O70B O75A C70B C63 169(3) no
O70B O75A C70B C70A 178.0(8) no
O70B O75A C75 O75B 170.4(12) no
O70B O75A C75 C74 63.3(12) no
O70B O75A C75 C76 -91.7(10) no
O75B O75A C70A O70A -8.5(11) no
O75B O75A C70A O75B 0.0(10) no
O75B O75A C70A C63 172.4(16) no
O75B O75A C70A C70B 167.0(15) no
C70A O75A O75B C70A -0.0(9) no
C70A O75A O75B C70B -11.5(14) no
C70A O75A O75B C75 177.3(13) no
O75B O75A C70B O70B 175.1(8) no
O75B O75A C70B O75B -0.0(5) no
O75B O75A C70B C63 -16(3) no
O75B O75A C70B C70A -6.8(8) no
C70B O75A O75B C70A 11.5(12) no
C70B O75A O75B C70B -0.0(7) no
C70B O75A O75B C75 -171.2(10) no
O75B O75A C75 O75B 0.0(6) no
O75B O75A C75 C74 -107.1(8) no
O75B O75A C75 C76 97.8(9) no
C75 O75A O75B C70A -177.3(10) no
C75 O75A O75B C70B 171.2(8) no
C75 O75A O75B C75 0.0(3) no
C70A O75A C70B O70B -178.0(9) no
C70A O75A C70B O75B 6.8(8) no
C70A O75A C70B C63 -8.9(17) no
C70A O75A C70B C70A 0.0(6) no
C70B O75A C70A O70A -175.5(15) no
C70B O75A C70A O75B -167.0(15) no
C70B O75A C70A C63 5.3(10) no
C70B O75A C70A C70B -0.0(8) no
C70A O75A C75 O75B -1.5(5) no
C70A O75A C75 C74 -108.6(8) no
C70A O75A C75 C76 96.4(9) no
C75 O75A C70A O70A -5.9(12) no
C75 O75A C70A O75B 2.6(9) no
C75 O75A C70A C63 175.0(6) no
C75 O75A C70A C70B 169.6(8) no
O70A O75B C70A O70A 0.0(4) no
O70A O75B C70A O75A -172.7(9) no
O70A O75B C70A C63 173(3) no
O70A O75B C70A C70B 179.2(9) no
O70A O75B C70B O70B -173.9(9) no
O70A O75B C70B O75A -168.5(13) no
O70A O75B C70B C63 2.3(14) no
O70A O75B C70B C70A -1.0(9) no
O70A O75B C75 O75A 171.7(12) no
O70A O75B C75 C74 -93.5(9) no
O70A O75B C75 C76 67.7(11) no
O75A O75B C70A O70A 172.7(10) no
O75A O75B C70A O75A 0.0(5) no
O75A O75B C70A C63 -14(4) no
O75A O75B C70A C70B -8.2(10) no
O75A O75B C70B O70B -5.3(9) no
O75A O75B C70B O75A -0.0(7) no
O75A O75B C70B C63 170.8(12) no
O75A O75B C70B C70A 167.5(14) no
O75A O75B C75 O75A 0.0(5) no
O75A O75B C75 C74 94.8(9) no
O75A O75B C75 C76 -104.0(8) no
C70A O75B C70B O70B -172.8(15) no
C70A O75B C70B O75A -167.5(16) no
C70A O75B C70B C63 3.3(12) no
C70A O75B C70B C70A 0.0(10) no
C70B O75B C70A O70A -179.2(10) no
C70B O75B C70A O75A 8.2(10) no
C70B O75B C70A C63 -6(3) no
C70B O75B C70A C70B -0.0(5) no
C70B O75B C75 O75A -5.9(6) no
C70B O75B C75 C74 88.9(9) no
C70B O75B C75 C76 -109.9(8) no
C75 O75B C70B O70B 3.3(13) no
C75 O75B C70B O75A 8.7(8) no
C75 O75B C70B C63 179.5(6) no
C75 O75B C70B C70A 176.2(11) no
O1 N1 C2 C3 178.8(5) no
O1 N1 C2 C6 -63.1(7) no
O1 N1 C2 C7 59.2(8) no
O1 N1 C5 C4 -178.3(5) no
O1 N1 C5 C8 62.1(7) no
O1 N1 C5 C9 -60.6(7) no
C2 N1 C5 C4 2.1(7) no
C2 N1 C5 C8 -117.5(5) no
C2 N1 C5 C9 119.8(5) no
C5 N1 C2 C3 -1.6(7) no
C5 N1 C2 C6 116.5(6) no
C5 N1 C2 C7 -121.2(6) no
O11 N11 C12 C13 178.5(4) no
O11 N11 C12 C18 60.5(6) no
O11 N11 C12 C19 -61.7(6) no
O11 N11 C15 C14 -179.4(4) no
O11 N11 C15 C16 -60.9(6) no
O11 N11 C15 C17 61.0(6) no
C12 N11 C15 C14 -2.1(5) no
C12 N11 C15 C16 116.4(5) no
C12 N11 C15 C17 -121.7(4) no
C15 N11 C12 C13 1.1(5) no
C15 N11 C12 C18 -116.9(4) no
C15 N11 C12 C19 120.9(4) no
O21 N21 C22 C23 -176.6(6) no
O21 N21 C22 C28 66.0(7) no
O21 N21 C22 C29 -56.5(8) no
O21 N21 C25 C24 177.6(6) no
O21 N21 C25 C26 -63.8(7) no
O21 N21 C25 C27 59.0(8) no
C22 N21 C25 C24 4.0(7) no
C22 N21 C25 C26 122.5(5) no
C22 N21 C25 C27 -114.7(5) no
C25 N21 C22 C23 -2.9(7) no
C25 N21 C22 C28 -120.2(5) no
C25 N21 C22 C29 117.3(5) no
O41 N41 C42 C43 -173.9(5) no
O41 N41 C42 C46 -54.7(7) no
O41 N41 C42 C47 67.6(8) no
O41 N41 C45 C44 174.6(5) no
O41 N41 C45 C48 56.0(7) no
O41 N41 C45 C49 -65.1(8) no
C42 N41 C45 C44 6.4(7) no
C42 N41 C45 C48 -112.2(6) no
C42 N41 C45 C49 126.7(5) no
C45 N41 C42 C43 -5.6(7) no
C45 N41 C42 C46 113.6(6) no
C45 N41 C42 C47 -124.1(6) no
O51 N51 C52 C53 -178.0(5) no
O51 N51 C52 C56 63.1(6) no
O51 N51 C52 C57 -59.5(7) no
O51 N51 C55 C54 178.0(5) no
O51 N51 C55 C58 -63.4(7) no
O51 N51 C55 C59 59.4(7) no
C52 N51 C55 C54 -6.4(6) no
C52 N51 C55 C58 112.1(5) no
C52 N51 C55 C59 -125.0(5) no
C55 N51 C52 C53 6.4(6) no
C55 N51 C52 C56 -112.5(5) no
C55 N51 C52 C57 125.0(5) no
O61 N61 C62 C63 179.4(5) no
O61 N61 C62 C66 62.6(8) no
O61 N61 C62 C67 -62.2(7) no
O61 N61 C65 C64 179.3(5) no
O61 N61 C65 C68 -61.4(8) no
O61 N61 C65 C69 60.5(7) no
C62 N61 C65 C64 5.3(6) no
C62 N61 C65 C68 124.6(5) no
C62 N61 C65 C69 -113.5(6) no
C65 N61 C62 C63 -6.5(7) no
C65 N61 C62 C66 -123.3(6) no
C65 N61 C62 C67 112.0(6) no
N1 C2 C3 C4 0.3(7) no
N1 C2 C3 C10 -177.3(5) no
C6 C2 C3 C4 -114.9(6) no
C6 C2 C3 C10 67.5(7) no
C7 C2 C3 C4 117.1(6) no
C7 C2 C3 C10 -60.5(8) no
C2 C3 C4 C5 1.0(8) no
C2 C3 C10 O10 -0.7(11) no
C2 C3 C10 O31 -179.1(6) no
C4 C3 C10 O10 -178.0(6) no
C4 C3 C10 O31 3.5(9) no
C10 C3 C4 C5 178.6(6) no
C3 C4 C5 N1 -1.8(7) no
C3 C4 C5 C8 116.3(6) no
C3 C4 C5 C9 -117.8(6) no
N11 C12 C13 C14 0.6(5) no
N11 C12 C13 C20 -179.4(4) no
C18 C12 C13 C14 114.4(5) no
C18 C12 C13 C20 -65.5(6) no
C19 C12 C13 C14 -115.4(5) no
C19 C12 C13 C20 64.7(6) no
C12 C13 C14 C15 -2.0(6) no
C12 C13 C20 O20 -172.2(4) no
C12 C13 C20 O33 7.5(6) no
C14 C13 C20 O20 7.8(8) no
C14 C13 C20 O33 -172.4(4) no
C20 C13 C14 C15 177.9(4) no
C13 C14 C15 N11 2.4(5) no
C13 C14 C15 C16 -113.5(5) no
C13 C14 C15 C17 118.9(5) no
N21 C22 C23 C24 0.4(7) no
N21 C22 C23 C30 -180.0(6) no
C28 C22 C23 C24 114.9(6) no
C28 C22 C23 C30 -65.5(8) no
C29 C22 C23 C24 -115.5(6) no
C29 C22 C23 C30 64.1(8) no
C22 C23 C24 C25 2.1(8) no
C22 C23 C30 O30 -179.7(6) no
C22 C23 C30 O35 -2.2(9) no
C24 C23 C30 O30 -0.1(10) no
C24 C23 C30 O35 177.4(6) no
C30 C23 C24 C25 -177.5(5) no
C23 C24 C25 N21 -3.6(8) no
C23 C24 C25 C26 -120.1(6) no
C23 C24 C25 C27 113.3(6) no
O31 C31 C32 C33 173.1(4) no
O31 C31 C36 C35 -172.6(4) no
C32 C31 C36 C35 1.1(8) no
C36 C31 C32 C33 -0.6(8) no
C31 C32 C33 O33 -174.4(5) no
C31 C32 C33 C34 -1.1(8) no
O33 C33 C34 C35 175.4(4) no
C32 C33 C34 C35 2.0(8) no
C33 C34 C35 O35 175.4(5) no
C33 C34 C35 C36 -1.5(8) no
O35 C35 C36 C31 -176.8(4) no
C34 C35 C36 C31 -0.0(8) no
N41 C42 C43 C44 2.2(7) no
N41 C42 C43 C50 -178.0(5) no
C46 C42 C43 C44 -112.9(5) no
C46 C42 C43 C50 67.0(7) no
C47 C42 C43 C44 117.5(5) no
C47 C42 C43 C50 -62.7(7) no
C42 C43 C44 C45 1.7(7) no
C42 C43 C50 O50 -5.3(10) no
C42 C43 C50 O71 172.9(5) no
C44 C43 C50 O50 174.5(6) no
C44 C43 C50 O71 -7.3(9) no
C50 C43 C44 C45 -178.1(5) no
C43 C44 C45 N41 -4.8(7) no
C43 C44 C45 C48 111.5(5) no
C43 C44 C45 C49 -122.2(5) no
N51 C52 C53 C54 -3.8(6) no
N51 C52 C53 C60 178.0(5) no
C56 C52 C53 C54 112.1(5) no
C56 C52 C53 C60 -66.2(7) no
C57 C52 C53 C54 -117.3(5) no
C57 C52 C53 C60 64.4(7) no
C52 C53 C54 C55 0.1(7) no
C52 C53 C60 O60 -175.1(5) no
C52 C53 C60 O73 5.4(8) no
C54 C53 C60 O60 6.8(10) no
C54 C53 C60 O73 -172.7(6) no
C60 C53 C54 C55 178.4(5) no
C53 C54 C55 N51 3.7(7) no
C53 C54 C55 C58 -112.8(5) no
C53 C54 C55 C59 119.4(5) no
N61 C62 C63 C64 4.5(9) no
N61 C62 C63 C70A -177.3(6) no
N61 C62 C63 C70B -175.1(18) no
C66 C62 C63 C64 120.4(7) no
C66 C62 C63 C70A -61.3(8) no
C66 C62 C63 C70B -59(2) no
C67 C62 C63 C64 -112.4(8) no
C67 C62 C63 C70A 65.9(8) no
C67 C62 C63 C70B 68(2) no
C62 C63 C64 C65 -1.4(10) no
C62 C63 C70A O70A -3.9(16) no
C62 C63 C70A O75A 175.1(7) no
C62 C63 C70A O75B -174(3) no
C62 C63 C70A C70B 178.8(8) no
C62 C63 C70B O70B 169.8(16) no
C62 C63 C70B O75A 7(4) no
C62 C63 C70B O75B -5(3) no
C62 C63 C70B C70A -3(3) no
C64 C63 C70A O70A 173.3(12) no
C64 C63 C70A O75A -7.6(19) no
C64 C63 C70A O75B 3(4) no
C64 C63 C70A C70B -4.0(16) no
C70A C63 C64 C65 -178.6(13) no
C64 C63 C70B O70B -9.8(17) no
C64 C63 C70B O75A -172.9(19) no
C64 C63 C70B O75B 175.6(7) no
C64 C63 C70B C70A 177.6(8) no
C70B C63 C64 C65 178.4(6) no
C70A C63 C70B O70B 172.6(18) no
C70A C63 C70B O75A 9.5(18) no
C70A C63 C70B O75B -1.9(7) no
C70A C63 C70B C70A 0.0(6) no
C70B C63 C70A O70A 177.3(16) no
C70B C63 C70A O75A -3.7(7) no
C70B C63 C70A O75B 7(3) no
C70B C63 C70A C70B 0.0(6) no
C63 C64 C65 N61 -2.3(8) no
C63 C64 C65 C68 -115.0(8) no
C63 C64 C65 C69 113.2(8) no
O75A C70A C70B O70B 4.0(18) no
O75A C70A C70B O75A -0.0(5) no
O75A C70A C70B O75B -9.2(11) no
O75A C70A C70B C63 174.3(11) no
O75B C70A C70B O70B 13(3) no
O75B C70A C70B O75A 9.2(12) no
O75B C70A C70B O75B 0.0(7) no
O75B C70A C70B C63 -176.4(13) no
C63 C70A C70B O70B -170(3) no
C63 C70A C70B O75A -174.3(10) no
C63 C70A C70B O75B 176.4(12) no
C63 C70A C70B C63 0.0(5) no
O71 C71 C72 C73 -174.8(4) no
O71 C71 C76 C75 173.4(5) no
C72 C71 C76 C75 -1.7(9) no
C76 C71 C72 C73 0.3(9) no
C71 C72 C73 O73 -176.3(5) no
C71 C72 C73 C74 0.7(8) no
O73 C73 C74 C75 177.0(4) no
C72 C73 C74 C75 -0.1(9) no
C73 C74 C75 O75A -155.7(6) no
C73 C74 C75 O75B 158.9(5) no
C73 C74 C75 C76 -1.4(10) no
O75A C75 C76 C71 155.7(6) no
O75B C75 C76 C71 -158.7(6) no
C74 C75 C76 C71 2.2(10) no
